data_1508151
loop_
_publ_author_name
'Arnold, Polly L.'
'P\'echarman, Anne-Fr\'ed\'erique'
'Hollis, Emmalina'
'Yahia, Ahmed'
'Maron, Laurent'
'Parsons, Simon'
'Love, Jason B.'

_publ_section_title
;
 Uranyl oxo activation and functionalization by metal cation coordination.
;
_journal_issue 12
_journal_name_full 'Nature chemistry'
_journal_page_first 1056
_journal_page_last 1061
_journal_paper_doi 10.1038/nchem.904
_journal_volume 2
_journal_year 2010
_chemical_formula_sum 'C76 H114 Li4 N9 O9 Si2 U'
_chemical_formula_weight 1619.73
_chemical_name_systematic
;
 ?
;
_space_group_IT_number 2
_symmetry_cell_setting triclinic
_symmetry_space_group_name_Hall '-P 1'
_symmetry_space_group_name_H-M 'P -1'
_atom_sites_solution_hydrogens geom
_atom_sites_solution_primary direct
_atom_sites_solution_secondary difmap
_audit_creation_date 2009-06-16T12:56:02-00:00
_audit_creation_method 'WinGX routine CIF_UPDATE'
_cell_angle_alpha 75.391(2)
_cell_angle_beta 86.593(2)
_cell_angle_gamma 80.083(2)
_cell_formula_units_Z 2
_cell_length_a 12.2088(3)
_cell_length_b 16.2176(5)
_cell_length_c 20.9697(6)
_cell_measurement_reflns_used 16142
_cell_measurement_temperature 150(2)
_cell_measurement_theta_max 26.4
_cell_measurement_theta_min 1.8
_cell_volume 3957.1(2)
_computing_cell_refinement 'SAINT (Siemans, 1995)'
_computing_data_collection 'SMART (Siemans, 1993)'
_computing_data_reduction 'SAINT (Siemans, 1995)'
_computing_molecular_graphics 'ORTEP(Farrugia, 1997)'
_computing_publication_material 'enCIFer (Allen et al.,2004)'
_computing_structure_refinement 'SHELXL-97 (Sheldrick, 1997)'
_computing_structure_solution 'SHELXS-97 (Sheldrick, 1990)'
_diffrn_ambient_temperature 150(2)
_diffrn_measured_fraction_theta_full 0.992
_diffrn_measured_fraction_theta_max 0.992
_diffrn_measurement_device_type 'BRUKER SMART APEX CCD area detector'
_diffrn_measurement_method 'omega scans'
_diffrn_radiation_monochromator graphite
_diffrn_radiation_type MoK\a
_diffrn_radiation_wavelength 0.71073
_diffrn_reflns_av_R_equivalents 0.0345
_diffrn_reflns_av_unetI/netI 0.0328
_diffrn_reflns_limit_h_max 15
_diffrn_reflns_limit_h_min -15
_diffrn_reflns_limit_k_max 20
_diffrn_reflns_limit_k_min -20
_diffrn_reflns_limit_l_max 26
_diffrn_reflns_limit_l_min -26
_diffrn_reflns_number 60613
_diffrn_reflns_theta_full 26.42
_diffrn_reflns_theta_max 26.42
_diffrn_reflns_theta_min 1.84
_diffrn_standards_decay_% 0
_diffrn_standards_number 0
_exptl_absorpt_coefficient_mu 2.14
_exptl_absorpt_correction_T_max 0.7454
_exptl_absorpt_correction_T_min 0.6366
_exptl_absorpt_correction_type multi-scan
_exptl_absorpt_process_details SADABS
_exptl_crystal_colour orange
_exptl_crystal_density_diffrn 1.359
_exptl_crystal_density_meas 1.36
_exptl_crystal_density_method 'not measured'
_exptl_crystal_description block
_exptl_crystal_F_000 1674
_exptl_crystal_size_max 0.39
_exptl_crystal_size_mid 0.31
_exptl_crystal_size_min 0.31
_refine_diff_density_max 2.189
_refine_diff_density_min -0.933
_refine_diff_density_rms 0.104
_refine_ls_extinction_method none
_refine_ls_goodness_of_fit_ref 1.072
_refine_ls_hydrogen_treatment constr
_refine_ls_matrix_type full
_refine_ls_number_parameters 921
_refine_ls_number_reflns 16142
_refine_ls_number_restraints 2
_refine_ls_restrained_S_all 1.077
_refine_ls_R_factor_all 0.0396
_refine_ls_R_factor_gt 0.0349
_refine_ls_shift/su_max 0.004
_refine_ls_shift/su_mean 0
_refine_ls_structure_factor_coef Fsqd
_refine_ls_weighting_details 'calc w=1/[\s^2^(Fo^2^)+(0.0456P)^2^+6.3639P] where P=(Fo^2^+2Fc^2^)/3'
_refine_ls_weighting_scheme calc
_refine_ls_wR_factor_ref 0.0887
_reflns_number_gt 14798
_reflns_number_total 16142
_reflns_threshold_expression >2sigma(I)
_cod_data_source_file nchem.904-s8.cif
_cod_data_source_block po9055_5thf
_cod_original_cell_volume 3957.13(19)
_cod_original_sg_symbol_H-M P-1
_cod_database_code 1508151

loop_
_symmetry_equiv_pos_as_xyz
'x, y, z'
'-x, -y, -z'

loop_
_atom_site_label
_atom_site_fract_x
_atom_site_fract_y
_atom_site_fract_z
_atom_site_U_iso_or_equiv
_atom_site_adp_type
_atom_site_calc_flag
_atom_site_refinement_flags
_atom_site_occupancy
_atom_site_disorder_assembly
_atom_site_disorder_group
_atom_site_type_symbol
U1 0.824249(10) 0.231890(7) 0.706701(5) 0.01816(5) Uani d . 1 . . U
Si1 1.04020(9) -0.12056(7) 0.72309(5) 0.0279(2) Uani d . 1 . . Si
Si2 1.22491(9) -0.06311(7) 0.78594(5) 0.0317(2) Uani d . 1 . . Si
Li1 1.0585(5) 0.0606(4) 0.6850(3) 0.0317(14) Uani d . 1 . . Li
Li2 0.5576(5) 0.3015(4) 0.7097(3) 0.0288(13) Uani d . 1 . . Li
Li3 0.6122(5) 0.3604(4) 0.8057(3) 0.0267(12) Uani d . 1 . . Li
Li4 0.7767(5) 0.4226(4) 0.7379(3) 0.0280(13) Uani d . 1 . . Li
O1 0.71127(18) 0.32092(14) 0.72584(11) 0.0204(5) Uani d . 1 . . O
O2 0.9352(2) 0.14316(15) 0.69553(12) 0.0251(5) Uani d . 1 . . O
03 0.8322(2) 0.14448(15) 0.82280(11) 0.0268(5) Uani d . 1 . . O
O4 0.5720(2) 0.33797(18) 0.90332(13) 0.0350(6) Uani d . 1 B . O
O5 0.4698(2) 0.29321(17) 0.63814(13) 0.0328(6) Uani d . 1 . . O
O6 0.8565(2) 0.51521(17) 0.69136(14) 0.0364(6) Uani d . 1 . . O
O7 1.1162(3) 0.0920(2) 0.59751(14) 0.0491(8) Uani d . 1 D . O
N1 0.6727(2) 0.13604(18) 0.71062(14) 0.0243(6) Uani d . 1 . . N
N2 0.7489(2) 0.24407(18) 0.59762(14) 0.0225(6) Uani d . 1 . . N
N3 0.9196(2) 0.33219(18) 0.62233(14) 0.0220(6) Uani d . 1 . . N
N4 0.9696(2) 0.29693(18) 0.75420(14) 0.0223(6) Uani d . 1 . . N
N5 0.8356(2) 0.38706(19) 0.83302(14) 0.0242(6) Uani d . 1 . . N
N6 0.6374(2) 0.48647(18) 0.78244(14) 0.0242(6) Uani d . 1 . . N
N7 0.4607(2) 0.38544(19) 0.76135(15) 0.0258(6) Uani d . 1 . . N
N8 0.5196(2) 0.20768(19) 0.79135(14) 0.0252(6) Uani d . 1 . . N
N9 1.1140(3) -0.05184(19) 0.74015(15) 0.0289(7) Uani d . 1 . . N
C1 0.6670(3) 0.1186(2) 0.65342(17) 0.0253(7) Uani d . 1 . . C
H1 0.6364 0.0695 0.651 0.03 Uiso calc R 1 . . H
C2 0.7056(3) 0.1715(2) 0.59518(18) 0.0257(7) Uani d . 1 . . C
C3 0.7030(3) 0.1661(2) 0.53001(18) 0.0319(8) Uani d . 1 . . C
H3 0.6778 0.1221 0.5151 0.038 Uiso calc R 1 . . H
C4 0.7440(3) 0.2366(2) 0.49139(18) 0.0308(8) Uani d . 1 . . C
H4 0.7518 0.2508 0.4447 0.037 Uiso calc R 1 . . H
C5 0.7722(3) 0.2834(2) 0.53437(16) 0.0246(7) Uani d . 1 . . C
C6 0.8171(3) 0.3677(2) 0.51702(17) 0.0259(7) Uani d . 1 . . C
C8 0.8429(4) 0.3940(3) 0.44296(18) 0.0378(9) Uani d . 1 . . C
H81A 0.8977 0.3486 0.4307 0.057 Uiso calc R 1 . . H
H81B 0.8729 0.4482 0.4325 0.057 Uiso calc R 1 . . H
H81C 0.7745 0.4019 0.4184 0.057 Uiso calc R 1 . . H
C7 0.7287(3) 0.4395(2) 0.5345(2) 0.0342(9) Uani d . 1 . . C
H71A 0.6624 0.4476 0.508 0.051 Uiso calc R 1 . . H
H71B 0.7589 0.4935 0.5251 0.051 Uiso calc R 1 . . H
H71C 0.7087 0.4227 0.5814 0.051 Uiso calc R 1 . . H
C9 0.9204(3) 0.3611(2) 0.55574(16) 0.0241(7) Uani d . 1 . . C
C10 1.0231(3) 0.3861(2) 0.53281(18) 0.0308(8) Uani d . 1 . . C
H10 1.0437 0.4088 0.4882 0.037 Uiso calc R 1 . . H
C11 1.0886(3) 0.3715(2) 0.58746(19) 0.0315(8) Uani d . 1 . . C
H11 1.1628 0.3817 0.5877 0.038 Uiso calc R 1 . . H
C12 1.0238(3) 0.3385(2) 0.64247(17) 0.0251(7) Uani d . 1 . . C
C13 1.0456(3) 0.3196(2) 0.70972(18) 0.0264(7) Uani d . 1 . . C
H13 1.117 0.3233 0.7234 0.032 Uiso calc R 1 . . H
C14 0.9961(3) 0.2824(2) 0.82164(16) 0.0218(7) Uani d . 1 . . C
C15 1.0878(3) 0.2223(2) 0.84878(17) 0.0246(7) Uani d . 1 . . C
H15 1.1321 0.1902 0.8217 0.03 Uiso calc R 1 . . H
C16 1.1165(3) 0.2080(2) 0.91433(18) 0.0276(8) Uani d . 1 . . C
C16A 1.2175(3) 0.1435(3) 0.9411(2) 0.0368(9) Uani d . 1 . . C
H16A 1.2736 0.1737 0.9525 0.055 Uiso calc R 1 . . H
H16B 1.2483 0.1129 0.9076 0.055 Uiso calc R 1 . . H
H16C 1.1962 0.1019 0.9806 0.055 Uiso calc R 1 . . H
C17 1.0505(3) 0.2546(3) 0.95417(18) 0.0313(8) Uani d . 1 . . C
C17A 1.0781(4) 0.2421(3) 1.0253(2) 0.0513(12) Uani d . 1 . . C
H17A 1.0787 0.1815 1.0487 0.077 Uiso calc R 1 . . H
H17B 1.0222 0.2791 1.0456 0.077 Uiso calc R 1 . . H
H17C 1.1516 0.2574 1.0281 0.077 Uiso calc R 1 . . H
C18 0.9578(3) 0.3137(2) 0.92765(18) 0.0300(8) Uani d . 1 . . C
H18 0.9124 0.3444 0.9553 0.036 Uiso calc R 1 . . H
C19 0.9294(3) 0.3292(2) 0.86162(17) 0.0242(7) Uani d . 1 . . C
C20 0.7940(3) 0.4536(2) 0.85563(18) 0.0272(7) Uani d . 1 . . C
H20 0.8299 0.4656 0.8905 0.033 Uiso calc R 1 . . H
C21 0.6954(3) 0.5088(2) 0.82880(18) 0.0275(8) Uani d . 1 . . C
C22 0.6419(3) 0.5865(3) 0.8414(2) 0.0356(9) Uani d . 1 . . C
H22 0.665 0.6157 0.8709 0.043 Uiso calc R 1 . . H
C23 0.5479(3) 0.6128(2) 0.8021(2) 0.0339(9) Uani d . 1 . . C
H23 0.4944 0.6635 0.7996 0.041 Uiso calc R 1 . . H
C24 0.5480(3) 0.5496(2) 0.76717(18) 0.0261(7) Uani d . 1 . . C
C25 0.4607(3) 0.5444(2) 0.71993(19) 0.0276(8) Uani d . 1 . . C
C26 0.3742(3) 0.6274(3) 0.7072(2) 0.0386(10) Uani d . 1 . . C
H26A 0.3178 0.6234 0.6772 0.058 Uiso calc R 1 . . H
H26B 0.411 0.6771 0.6872 0.058 Uiso calc R 1 . . H
H26C 0.3385 0.6346 0.749 0.058 Uiso calc R 1 . . H
C27 0.5165(3) 0.5346(3) 0.65372(19) 0.0326(8) Uani d . 1 . . C
H27A 0.5744 0.4834 0.6615 0.049 Uiso calc R 1 . . H
H27B 0.5499 0.5859 0.6332 0.049 Uiso calc R 1 . . H
H27C 0.4605 0.5283 0.6244 0.049 Uiso calc R 1 . . H
C28 0.4033(3) 0.4670(2) 0.74906(18) 0.0271(8) Uani d . 1 . . C
C29 0.2916(3) 0.4661(3) 0.7691(2) 0.0359(9) Uani d . 1 . . C
H29 0.2346 0.5149 0.7654 0.043 Uiso calc R 1 . . H
C30 0.2801(3) 0.3805(3) 0.7951(2) 0.0354(9) Uani d . 1 . . C
H30 0.2142 0.359 0.813 0.043 Uiso calc R 1 . . H
C31 0.3854(3) 0.3319(2) 0.78988(18) 0.0273(7) Uani d . 1 . . C
C32 0.4198(3) 0.2412(2) 0.80667(18) 0.0275(7) Uani d . 1 . . C
H32 0.3696 0.2046 0.8293 0.033 Uiso calc R 1 . . H
C33 0.5530(3) 0.1172(2) 0.80899(17) 0.0240(7) Uani d . 1 . . C
C34 0.5159(3) 0.0628(2) 0.86557(17) 0.0270(7) Uani d . 1 . . C
H34 0.4674 0.0876 0.8953 0.032 Uiso calc R 1 . . H
C35 0.5469(3) -0.0260(2) 0.88011(18) 0.0284(8) Uani d . 1 . . C
C35A 0.5017(3) -0.0818(3) 0.9416(2) 0.0377(9) Uani d . 1 . . C
H35A 0.4497 -0.0454 0.9644 0.057 Uiso calc R 1 . . H
H35B 0.5633 -0.1127 0.9708 0.057 Uiso calc R 1 . . H
H35C 0.463 -0.1236 0.9294 0.057 Uiso calc R 1 . . H
C36 0.6199(3) -0.0629(2) 0.83704(19) 0.0293(8) Uani d . 1 . . C
C36A 0.6544(4) -0.1599(2) 0.8499(2) 0.0397(10) Uani d . 1 . . C
H36A 0.7032 -0.1736 0.8139 0.06 Uiso calc R 1 . . H
H36B 0.5881 -0.1872 0.8525 0.06 Uiso calc R 1 . . H
H36C 0.6941 -0.1815 0.8916 0.06 Uiso calc R 1 . . H
C37 0.6607(3) -0.0088(2) 0.78190(18) 0.0275(7) Uani d . 1 . . C
H37 0.7115 -0.0336 0.7532 0.033 Uiso calc R 1 . . H
C38 0.6296(3) 0.0810(2) 0.76706(17) 0.0245(7) Uani d . 1 . . C
C39 0.9054(4) 0.0619(3) 0.8430(2) 0.0402(10) Uani d . 1 . . C
H39A 0.9825 0.0672 0.8271 0.048 Uiso calc R 1 . . H
H39B 0.8798 0.0175 0.8252 0.048 Uiso calc R 1 . . H
C40 0.8993(5) 0.0389(4) 0.9164(2) 0.079(2) Uani d . 1 . . C
H40A 0.8993 -0.0239 0.9335 0.095 Uiso calc R 1 . . H
H40B 0.964 0.0541 0.9346 0.095 Uiso calc R 1 . . H
C41 0.7999(6) 0.0861(4) 0.9346(2) 0.086(2) Uani d . 1 . . C
H41A 0.8098 0.1023 0.9761 0.104 Uiso calc R 1 . . H
H41B 0.7396 0.0508 0.9415 0.104 Uiso calc R 1 . . H
C42 0.7712(3) 0.1650(2) 0.88017(17) 0.0280(8) Uani d . 1 . . C
H42A 0.6901 0.1776 0.8724 0.034 Uiso calc R 1 . . H
H42B 0.7945 0.2155 0.8906 0.034 Uiso calc R 1 . . H
C43 0.6252(5) 0.2949(4) 0.9646(2) 0.0623(15) Uani d . 1 B . C
H43A 0.7026 0.306 0.9635 0.075 Uiso calc R 1 . . H
H43B 0.6264 0.2318 0.9738 0.075 Uiso calc R 1 . . H
C44 0.5569(7) 0.3317(4) 1.0171(3) 0.087(2) Uani d . 1 . . C
H44A 0.5053 0.2925 1.04 0.104 Uiso calc R 1 A 1 H
H44B 0.606 0.34 1.0501 0.104 Uiso calc R 1 A 1 H
C45 0.4958(14) 0.4137(9) 0.9822(6) 0.035(3) Uani d P 0.3 B 1 C
H45A 0.5386 0.4611 0.9797 0.042 Uiso calc PR 0.3 B 1 H
H45B 0.4231 0.4269 1.0041 0.042 Uiso calc PR 0.3 B 1 H
C45A 0.4525(6) 0.3658(6) 0.9896(3) 0.058(2) Uani d P 0.7 B 2 C
H45C 0.414 0.4122 1.0096 0.07 Uiso calc PR 0.7 B 2 H
H45D 0.4054 0.3204 0.9954 0.07 Uiso calc PR 0.7 B 2 H
C46 0.4804(4) 0.4021(3) 0.9151(2) 0.0506(12) Uani d . 1 . . C
H46A 0.4087 0.3824 0.913 0.061 Uiso calc R 1 B 1 H
H46B 0.4808 0.4573 0.8816 0.061 Uiso calc R 1 B 1 H
C47 0.3926(4) 0.2341(3) 0.6461(2) 0.0411(10) Uani d . 1 . . C
H47A 0.3212 0.2575 0.6648 0.049 Uiso calc R 1 . . H
H47B 0.4228 0.1779 0.6757 0.049 Uiso calc R 1 . . H
C48 0.3764(4) 0.2238(3) 0.5777(2) 0.0520(12) Uani d . 1 . . C
H48A 0.4283 0.1737 0.5688 0.062 Uiso calc R 1 . . H
H48B 0.2992 0.2159 0.5722 0.062 Uiso calc R 1 . . H
C49 0.4012(5) 0.3073(3) 0.5326(2) 0.0565(13) Uani d . 1 . . C
H49A 0.4502 0.2959 0.4954 0.068 Uiso calc R 1 . . H
H49B 0.3317 0.3452 0.5148 0.068 Uiso calc R 1 . . H
C50 0.4568(6) 0.3473(4) 0.5739(3) 0.086(2) Uani d . 1 . . C
H50A 0.5307 0.3575 0.5544 0.103 Uiso calc R 1 . . H
H50B 0.4123 0.4037 0.5758 0.103 Uiso calc R 1 . . H
C51 0.7983(4) 0.6015(3) 0.6633(3) 0.0533(12) Uani d . 1 . . C
H51A 0.7255 0.6113 0.6859 0.064 Uiso calc R 1 . . H
H51B 0.7854 0.6091 0.6159 0.064 Uiso calc R 1 . . H
C52 0.8688(5) 0.6631(3) 0.6723(4) 0.082(2) Uani d . 1 . . C
H52A 0.8236 0.7122 0.6867 0.098 Uiso calc R 1 . . H
H52B 0.9091 0.6857 0.6309 0.098 Uiso calc R 1 . . H
C53 0.9492(5) 0.6101(3) 0.7253(3) 0.0638(15) Uani d . 1 . . C
H53A 1.0207 0.6322 0.7207 0.077 Uiso calc R 1 . . H
H53B 0.9173 0.6094 0.7699 0.077 Uiso calc R 1 . . H
C54 0.9637(4) 0.5228(3) 0.7120(2) 0.0434(10) Uani d . 1 . . C
H54A 1.0205 0.5177 0.6769 0.052 Uiso calc R 1 . . H
H54B 0.9868 0.4773 0.7523 0.052 Uiso calc R 1 . . H
C55 1.1917(5) 0.0363(3) 0.5666(2) 0.0607(15) Uani d . 1 . . C
H55A 1.2653 0.0552 0.5595 0.073 Uiso calc R 1 C 1 H
H55B 1.201 -0.0239 0.5939 0.073 Uiso calc R 1 C 1 H
C56 1.1432(8) 0.0424(5) 0.5059(4) 0.056(2) Uiso d PD 0.6 D 1 C
H56A 1.0759 0.0147 0.5112 0.067 Uiso calc PR 0.6 D 1 H
H56B 1.1965 0.0193 0.4747 0.067 Uiso calc PR 0.6 D 1 H
C57 1.1131(8) 0.1514(5) 0.4848(4) 0.052(2) Uiso d PD 0.6 D 1 C
H57A 1.1799 0.1796 0.48 0.063 Uiso calc PR 0.6 D 1 H
H57B 1.0666 0.1743 0.4451 0.063 Uiso calc PR 0.6 D 1 H
C56A 1.1992(10) 0.0765(8) 0.4968(6) 0.049(3) Uiso d PD 0.4 D 2 C
H56C 1.2191 0.0337 0.4699 0.059 Uiso calc PR 0.4 D 2 H
H56D 1.2513 0.1187 0.4868 0.059 Uiso calc PR 0.4 D 2 H
C57A 1.0660(10) 0.1241(8) 0.4885(6) 0.048(3) Uiso d PD 0.4 D 2 C
H57C 1.0552 0.1724 0.4486 0.057 Uiso calc PR 0.4 D 2 H
H57D 1.0162 0.0824 0.4874 0.057 Uiso calc PR 0.4 D 2 H
C58 1.0497(5) 0.1541(3) 0.5474(2) 0.0589(15) Uani d . 1 . . C
H58A 1.0404 0.2125 0.5555 0.071 Uiso calc R 1 D 1 H
H58B 0.9753 0.1382 0.5459 0.071 Uiso calc R 1 D 1 H
C59 1.1212(4) -0.2012(3) 0.6801(2) 0.0434(10) Uani d . 1 . . C
H59A 1.1639 -0.1711 0.6431 0.065 Uiso calc R 1 . . H
H59B 1.0697 -0.2308 0.6636 0.065 Uiso calc R 1 . . H
H59C 1.1722 -0.2435 0.7112 0.065 Uiso calc R 1 . . H
C60 0.9707(4) -0.1841(3) 0.7972(2) 0.0503(12) Uani d . 1 . . C
H60A 1.0275 -0.2215 0.8273 0.075 Uiso calc R 1 . . H
H60B 0.9243 -0.2196 0.783 0.075 Uiso calc R 1 . . H
H60C 0.9242 -0.1443 0.8198 0.075 Uiso calc R 1 . . H
C61 0.9247(3) -0.0596(3) 0.6656(2) 0.0366(9) Uani d . 1 . . C
H61A 0.8796 -0.0156 0.6849 0.055 Uiso calc R 1 . . H
H61B 0.8778 -0.0999 0.6586 0.055 Uiso calc R 1 . . H
H61C 0.9565 -0.0317 0.6232 0.055 Uiso calc R 1 . . H
C62 1.3301(4) -0.1635(3) 0.7886(3) 0.0568(14) Uani d . 1 . . C
H62A 1.2964 -0.2145 0.8096 0.085 Uiso calc R 1 . . H
H62B 1.3945 -0.1622 0.8139 0.085 Uiso calc R 1 . . H
H62C 1.3542 -0.166 0.7436 0.085 Uiso calc R 1 . . H
C63 1.1916(4) -0.0682(4) 0.8757(2) 0.0590(14) Uani d . 1 . . C
H63A 1.145 -0.0141 0.8798 0.088 Uiso calc R 1 . . H
H63B 1.2609 -0.0765 0.8996 0.088 Uiso calc R 1 . . H
H63C 1.1517 -0.1166 0.8943 0.088 Uiso calc R 1 . . H
C64 1.3000(4) 0.0314(3) 0.7547(3) 0.0585(13) Uani d . 1 . . C
H64A 1.3237 0.0345 0.7088 0.088 Uiso calc R 1 . . H
H64B 1.3654 0.0243 0.7817 0.088 Uiso calc R 1 . . H
H64C 1.2501 0.0848 0.7573 0.088 Uiso calc R 1 . . H
O1S 0.1082(8) 0.5851(6) 0.8809(4) 0.177(4) Uani d . 1 . . O
C1S 0.0907(9) 0.4952(6) 0.9121(6) 0.132(4) Uani d . 1 . . C
H1S1 0.0127 0.4932 0.9274 0.159 Uiso calc R 1 . . H
H1S2 0.111 0.4572 0.8815 0.159 Uiso calc R 1 . . H
C2S 0.1648(8) 0.4721(7) 0.9662(6) 0.144(5) Uani d . 1 . . C
H2S1 0.127 0.4417 1.0061 0.172 Uiso calc R 1 . . H
H2S2 0.2306 0.4317 0.9565 0.172 Uiso calc R 1 . . H
C3S 0.1977(5) 0.5393(4) 0.9779(3) 0.0593(15) Uani d . 1 . . C
H3S1 0.2713 0.5228 0.999 0.071 Uiso calc R 1 . . H
H3S2 0.1438 0.5655 1.0072 0.071 Uiso calc R 1 . . H
C4S 0.2036(7) 0.5950(5) 0.9182(4) 0.095(2) Uani d . 1 . . C
H4S1 0.2751 0.5803 0.8956 0.114 Uiso calc R 1 . . H
H4S2 0.1966 0.655 0.9228 0.114 Uiso calc R 1 . . H
O2S 0.5809(7) 0.8059(5) 0.6362(5) 0.172(3) Uani d . 1 . . O
C5S 0.6055(11) 0.8881(9) 0.6470(6) 0.167(5) Uani d . 1 . . C
H5S1 0.5758 0.8962 0.6904 0.2 Uiso calc R 1 . . H
H5S2 0.6867 0.8881 0.6454 0.2 Uiso calc R 1 . . H
C6S 0.5531(18) 0.9538(5) 0.5958(7) 0.196(8) Uani d . 1 . . C
H6S1 0.517 1.0037 0.6129 0.235 Uiso calc R 1 . . H
H6S2 0.6082 0.9737 0.5613 0.235 Uiso calc R 1 . . H
C7S 0.4778(8) 0.9214(9) 0.5711(8) 0.190(8) Uani d . 1 . . C
H7S1 0.404 0.9571 0.5739 0.228 Uiso calc R 1 . . H
H7S2 0.4956 0.9251 0.5239 0.228 Uiso calc R 1 . . H
C8S 0.4721(8) 0.8438(7) 0.6000(4) 0.119(3) Uani d . 1 . . C
H8S1 0.4616 0.8109 0.5676 0.143 Uiso calc R 1 . . H
H8S2 0.4085 0.841 0.6317 0.143 Uiso calc R 1 . . H

loop_
_atom_site_aniso_label
_atom_site_aniso_U_11
_atom_site_aniso_U_22
_atom_site_aniso_U_33
_atom_site_aniso_U_12
_atom_site_aniso_U_13
_atom_site_aniso_U_23
U1 0.01989(7) 0.01746(7) 0.01546(7) -0.00099(4) -0.00041(4) -0.00233(4)
Si1 0.0302(5) 0.0262(5) 0.0266(5) -0.0012(4) -0.0001(4) -0.0079(4)
Si2 0.0293(5) 0.0358(6) 0.0288(5) 0.0041(4) -0.0083(4) -0.0102(4)
Li1 0.036(3) 0.028(3) 0.026(3) 0.005(3) 0.000(3) -0.004(3)
Li2 0.025(3) 0.030(3) 0.030(3) -0.003(2) -0.001(2) -0.005(3)
Li3 0.027(3) 0.028(3) 0.024(3) -0.003(2) 0.000(2) -0.006(2)
Li4 0.028(3) 0.026(3) 0.029(3) -0.003(2) -0.002(2) -0.007(2)
O1 0.0202(11) 0.0208(11) 0.0195(11) -0.0017(9) 0.0001(9) -0.0050(9)
O2 0.0273(12) 0.0234(12) 0.0220(12) 0.0022(10) -0.0001(10) -0.0048(10)
03 0.0322(13) 0.0245(12) 0.0190(12) -0.0001(10) 0.0012(10) -0.0001(10)
O4 0.0367(15) 0.0415(16) 0.0236(13) -0.0002(12) 0.0048(11) -0.0075(12)
O5 0.0316(14) 0.0324(14) 0.0333(14) -0.0066(11) -0.0082(11) -0.0037(11)
O6 0.0384(15) 0.0300(14) 0.0407(16) -0.0098(12) 0.0015(12) -0.0061(12)
O7 0.057(2) 0.0456(18) 0.0280(15) 0.0205(15) 0.0051(13) 0.0012(13)
N1 0.0256(15) 0.0212(14) 0.0237(15) -0.0031(12) 0.0009(12) -0.0016(12)
N2 0.0257(14) 0.0215(14) 0.0191(14) -0.0033(11) -0.0031(11) -0.0024(11)
N3 0.0259(14) 0.0192(14) 0.0204(14) -0.0040(11) -0.0025(11) -0.0033(11)
N4 0.0242(14) 0.0220(14) 0.0203(14) -0.0038(11) -0.0023(11) -0.0036(11)
N5 0.0235(14) 0.0254(15) 0.0226(14) -0.0017(12) -0.0030(11) -0.0045(12)
N6 0.0238(14) 0.0215(14) 0.0263(15) 0.0011(11) -0.0030(12) -0.0068(12)
N7 0.0227(14) 0.0248(15) 0.0292(16) -0.0016(12) -0.0007(12) -0.0070(12)
N8 0.0263(15) 0.0249(15) 0.0226(15) -0.0049(12) 0.0001(12) -0.0024(12)
N9 0.0303(16) 0.0254(15) 0.0297(16) 0.0046(13) -0.0075(13) -0.0090(13)
C1 0.0267(17) 0.0205(17) 0.0276(18) -0.0020(14) -0.0040(14) -0.0043(14)
C2 0.0276(18) 0.0222(17) 0.0272(18) -0.0023(14) -0.0054(14) -0.0058(14)
C3 0.042(2) 0.031(2) 0.0263(19) -0.0073(16) -0.0033(16) -0.0103(15)
C4 0.038(2) 0.036(2) 0.0189(17) -0.0049(16) -0.0030(15) -0.0079(15)
C5 0.0298(18) 0.0254(17) 0.0162(16) -0.0026(14) -0.0022(13) -0.0016(13)
C6 0.0320(19) 0.0241(17) 0.0189(17) -0.0049(14) -0.0030(14) 0.0003(13)
C8 0.051(3) 0.042(2) 0.0187(18) -0.0165(19) -0.0009(17) 0.0019(16)
C7 0.036(2) 0.0259(19) 0.036(2) -0.0015(16) -0.0061(17) -0.0003(16)
C9 0.0316(18) 0.0192(16) 0.0189(16) -0.0031(14) 0.0006(14) -0.0012(13)
C10 0.034(2) 0.0309(19) 0.0244(18) -0.0085(16) 0.0051(15) 0.0007(15)
C11 0.0279(19) 0.033(2) 0.031(2) -0.0091(16) 0.0027(15) -0.0012(16)
C12 0.0257(17) 0.0245(17) 0.0237(17) -0.0056(14) 0.0008(14) -0.0027(14)
C13 0.0235(17) 0.0247(18) 0.0282(18) -0.0009(14) -0.0030(14) -0.0032(14)
C14 0.0219(16) 0.0218(16) 0.0213(16) -0.0067(13) -0.0033(13) -0.0017(13)
C15 0.0203(16) 0.0263(18) 0.0261(18) -0.0054(13) -0.0005(13) -0.0033(14)
C16 0.0240(17) 0.0285(18) 0.0260(18) -0.0037(14) -0.0041(14) 0.0018(14)
C16A 0.0283(19) 0.044(2) 0.029(2) 0.0003(17) -0.0051(16) 0.0050(17)
C17 0.035(2) 0.034(2) 0.0222(18) -0.0033(16) -0.0081(15) -0.0019(15)
C17A 0.065(3) 0.056(3) 0.027(2) 0.010(2) -0.019(2) -0.008(2)
C18 0.0327(19) 0.032(2) 0.0247(18) -0.0021(16) -0.0036(15) -0.0081(15)
C19 0.0241(17) 0.0235(17) 0.0256(18) -0.0064(14) -0.0035(14) -0.0046(14)
C20 0.0283(18) 0.0294(19) 0.0248(18) -0.0038(15) -0.0050(14) -0.0077(15)
C21 0.0299(18) 0.0261(18) 0.0272(18) -0.0017(15) -0.0031(15) -0.0088(15)
C22 0.040(2) 0.031(2) 0.039(2) 0.0008(17) -0.0068(17) -0.0168(17)
C23 0.037(2) 0.0234(18) 0.042(2) 0.0047(16) -0.0055(17) -0.0139(16)
C24 0.0253(17) 0.0191(16) 0.0320(19) 0.0008(13) -0.0012(14) -0.0055(14)
C25 0.0241(17) 0.0234(18) 0.034(2) 0.0023(14) -0.0042(15) -0.0082(15)
C26 0.033(2) 0.027(2) 0.051(3) 0.0070(16) -0.0122(18) -0.0068(18)
C27 0.035(2) 0.031(2) 0.030(2) -0.0032(16) -0.0064(16) -0.0051(16)
C28 0.0239(17) 0.0275(18) 0.0302(19) 0.0008(14) -0.0045(14) -0.0098(15)
C29 0.0206(18) 0.035(2) 0.052(3) 0.0020(15) -0.0004(17) -0.0145(18)
C30 0.0234(18) 0.035(2) 0.049(2) -0.0040(16) 0.0032(17) -0.0137(18)
C31 0.0224(17) 0.0319(19) 0.0291(19) -0.0063(14) -0.0006(14) -0.0089(15)
C32 0.0247(17) 0.0311(19) 0.0267(18) -0.0083(15) 0.0005(14) -0.0048(15)
C33 0.0221(16) 0.0253(17) 0.0241(17) -0.0058(13) -0.0036(13) -0.0030(14)
C34 0.0243(17) 0.0311(19) 0.0241(18) -0.0071(14) -0.0018(14) -0.0020(15)
C35 0.0228(17) 0.0315(19) 0.0281(19) -0.0096(15) -0.0062(14) 0.0024(15)
C35A 0.036(2) 0.038(2) 0.031(2) -0.0096(17) -0.0043(17) 0.0080(17)
C36 0.0251(18) 0.0242(18) 0.034(2) -0.0046(14) -0.0064(15) 0.0027(15)
C36A 0.036(2) 0.0239(19) 0.052(3) -0.0032(16) -0.0019(19) 0.0038(18)
C37 0.0264(18) 0.0235(18) 0.0306(19) -0.0045(14) -0.0018(14) -0.0025(15)
C38 0.0220(16) 0.0251(17) 0.0259(17) -0.0075(14) -0.0033(13) -0.0022(14)
C39 0.044(2) 0.031(2) 0.032(2) 0.0101(18) -0.0009(18) 0.0044(17)
C40 0.088(4) 0.074(4) 0.034(3) 0.034(3) 0.016(3) 0.026(3)
C41 0.114(5) 0.080(4) 0.028(3) 0.044(4) 0.008(3) 0.012(3)
C42 0.0310(19) 0.033(2) 0.0201(17) -0.0063(15) 0.0034(14) -0.0063(15)
C43 0.080(4) 0.063(3) 0.031(2) 0.010(3) 0.006(2) -0.005(2)
C44 0.120(6) 0.089(5) 0.034(3) 0.026(4) 0.006(3) -0.014(3)
C45 0.053(9) 0.024(7) 0.029(7) -0.012(6) 0.014(6) -0.010(5)
C45A 0.052(4) 0.086(6) 0.034(4) -0.006(4) 0.012(3) -0.019(4)
C46 0.045(3) 0.068(3) 0.030(2) 0.010(2) 0.0083(19) -0.012(2)
C47 0.040(2) 0.043(2) 0.040(2) -0.0162(19) -0.0088(19) -0.0025(19)
C48 0.050(3) 0.054(3) 0.058(3) -0.008(2) -0.017(2) -0.021(2)
C49 0.065(3) 0.065(3) 0.033(2) 0.006(3) -0.005(2) -0.012(2)
C50 0.104(5) 0.077(4) 0.066(4) -0.055(4) -0.056(4) 0.038(3)
C51 0.053(3) 0.044(3) 0.054(3) -0.013(2) -0.012(2) 0.009(2)
C52 0.073(4) 0.033(3) 0.130(6) -0.008(3) -0.044(4) 0.006(3)
C53 0.061(3) 0.037(3) 0.093(4) -0.011(2) -0.025(3) -0.009(3)
C54 0.036(2) 0.035(2) 0.054(3) -0.0108(18) 0.002(2) 0.000(2)
C55 0.064(3) 0.054(3) 0.042(3) 0.023(3) 0.019(2) 0.001(2)
C58 0.075(4) 0.045(3) 0.036(2) 0.024(3) 0.000(2) 0.004(2)
C59 0.045(2) 0.036(2) 0.052(3) -0.0023(19) 0.004(2) -0.020(2)
C60 0.061(3) 0.046(3) 0.041(3) -0.013(2) 0.010(2) -0.004(2)
C61 0.034(2) 0.042(2) 0.036(2) -0.0051(17) -0.0073(17) -0.0120(18)
C62 0.044(3) 0.059(3) 0.064(3) 0.019(2) -0.021(2) -0.023(3)
C63 0.046(3) 0.095(4) 0.034(2) 0.008(3) -0.011(2) -0.021(3)
C64 0.055(3) 0.062(3) 0.064(3) -0.019(3) -0.019(3) -0.015(3)
O1S 0.201(9) 0.187(8) 0.146(7) 0.047(7) -0.066(6) -0.087(6)
C1S 0.120(8) 0.099(7) 0.220(13) -0.052(6) 0.074(8) -0.111(8)
C2S 0.079(6) 0.145(10) 0.138(9) 0.026(6) 0.038(6) 0.053(8)
C3S 0.079(4) 0.065(4) 0.033(3) 0.004(3) -0.008(2) -0.018(3)
C4S 0.092(5) 0.104(6) 0.112(6) -0.039(5) 0.022(5) -0.059(5)
O2S 0.142(6) 0.128(6) 0.228(9) -0.030(5) -0.081(6) 0.010(6)
C5S 0.176(11) 0.203(13) 0.165(11) -0.101(11) -0.051(9) -0.066(10)
C6S 0.39(3) 0.033(4) 0.174(12) -0.050(8) -0.055(15) -0.020(6)
C7S 0.086(7) 0.151(11) 0.223(15) 0.030(7) 0.025(8) 0.117(11)
C8S 0.106(6) 0.150(9) 0.091(6) -0.021(6) -0.055(5) 0.003(6)

loop_
_atom_type_symbol
_atom_type_description
_atom_type_scat_dispersion_real
_atom_type_scat_dispersion_imag
_atom_type_scat_source
H H 0 0 'International Tables Vol C Tables 4.2.6.8 and 6.1.1.4'
C C 0.0033 0.0016 'International Tables Vol C Tables 4.2.6.8 and 6.1.1.4'
N N 0.0061 0.0033 'International Tables Vol C Tables 4.2.6.8 and 6.1.1.4'
O O 0.0106 0.006 'International Tables Vol C Tables 4.2.6.8 and 6.1.1.4'
Si Si 0.0817 0.0704 'International Tables Vol C Tables 4.2.6.8 and 6.1.1.4'
U U -9.6767 9.6646 'International Tables Vol C Tables 4.2.6.8 and 6.1.1.4'
Li Li -0.0003 0.0001 'International Tables Vol C Tables 4.2.6.8 and 6.1.1.4'

loop_
_geom_angle_atom_site_label_1
_geom_angle_atom_site_label_2
_geom_angle_atom_site_label_3
_geom_angle
O2 U1 O1 175.35(9)
O2 U1 N2 90.91(10)
O1 U1 N2 93.48(9)
O2 U1 N3 88.37(10)
O1 U1 N3 94.49(9)
N2 U1 N3 70.89(9)
O2 U1 03 82.00(9)
O1 U1 03 93.55(9)
N2 U1 03 143.32(9)
N3 U1 03 144.06(9)
O2 U1 N4 88.90(10)
O1 U1 N4 88.89(9)
N2 U1 N4 137.24(9)
N3 U1 N4 66.36(9)
03 U1 N4 78.85(9)
O2 U1 N1 91.17(10)
O1 U1 N1 89.19(9)
N2 U1 N1 66.66(9)
N3 U1 N1 137.54(9)
03 U1 N1 77.49(9)
N4 U1 N1 156.10(9)
O2 U1 Li2 146.34(14)
O1 U1 Li2 35.09(13)
N2 U1 Li2 71.31(13)
N3 U1 Li2 111.00(13)
03 U1 Li2 95.29(12)
N4 U1 Li2 123.68(13)
N1 U1 Li2 55.80(13)
O2 U1 Li4 143.87(13)
O1 U1 Li4 35.15(13)
N2 U1 Li4 108.61(12)
N3 U1 Li4 70.83(13)
03 U1 Li4 97.55(12)
N4 U1 Li4 56.01(12)
N1 U1 Li4 124.21(13)
Li2 U1 Li4 69.79(16)
O2 U1 Li1 3.03(13)
O1 U1 Li1 174.02(12)
N2 U1 Li1 92.39(12)
N3 U1 Li1 86.37(12)
03 U1 Li1 82.37(11)
N4 U1 Li1 86.02(12)
N1 U1 Li1 94.18(13)
Li2 U1 Li1 149.36(16)
Li4 U1 Li1 140.85(15)
N9 Si1 C60 114.0(2)
N9 Si1 C61 109.85(17)
C60 Si1 C61 105.7(2)
N9 Si1 C59 114.53(19)
C60 Si1 C59 106.7(2)
C61 Si1 C59 105.3(2)
N9 Si1 Li1 39.80(17)
C60 Si1 Li1 130.3(2)
C61 Si1 Li1 70.27(19)
C59 Si1 Li1 122.4(2)
N9 Si2 C64 109.9(2)
N9 Si2 C62 115.54(19)
C64 Si2 C62 106.9(3)
N9 Si2 C63 114.2(2)
C64 Si2 C63 106.3(3)
C62 Si2 C63 103.3(2)
N9 Si2 Li1 33.06(17)
C64 Si2 Li1 78.1(2)
C62 Si2 Li1 136.8(2)
C63 Si2 Li1 116.59(19)
O2 Li1 O7 109.2(3)
O2 Li1 N9 131.1(4)
O7 Li1 N9 118.8(3)
O2 Li1 Si1 119.6(3)
O7 Li1 Si1 111.1(3)
N9 Li1 Si1 33.47(15)
O2 Li1 Si2 131.4(3)
O7 Li1 Si2 114.8(3)
N9 Li1 Si2 28.05(14)
Si1 Li1 Si2 61.44(12)
O2 Li1 U1 2.98(13)
O7 Li1 U1 108.5(2)
N9 Li1 U1 132.3(3)
Si1 Li1 U1 122.3(2)
Si2 Li1 U1 130.66(19)
O5 Li2 O1 139.7(4)
O5 Li2 N8 106.3(3)
O1 Li2 N8 105.3(3)
O5 Li2 N7 108.2(3)
O1 Li2 N7 100.1(3)
N8 Li2 N7 82.7(3)
O5 Li2 Li3 157.9(3)
O1 Li2 Li3 54.3(2)
N8 Li2 Li3 78.4(3)
N7 Li2 Li3 50.3(2)
O5 Li2 C32 96.4(3)
O1 Li2 C32 122.9(3)
N8 Li2 C32 28.67(14)
N7 Li2 C32 59.56(19)
Li3 Li2 C32 77.3(2)
O5 Li2 C31 96.0(3)
O1 Li2 C31 122.0(3)
N8 Li2 C31 58.13(19)
N7 Li2 C31 30.80(14)
Li3 Li2 C31 67.7(2)
C32 Li2 C31 30.82(13)
O5 Li2 U1 118.0(3)
O1 Li2 U1 33.21(12)
N8 Li2 U1 96.8(2)
N7 Li2 U1 131.7(3)
Li3 Li2 U1 82.1(2)
C32 Li2 U1 124.3(2)
C31 Li2 U1 143.3(2)
O4 Li3 N7 103.4(3)
O4 Li3 N6 103.0(3)
N7 Li3 N6 95.6(3)
O4 Li3 O1 149.3(3)
N7 Li3 O1 97.1(3)
N6 Li3 O1 97.4(3)
O4 Li3 Li4 132.2(3)
N7 Li3 Li4 118.1(3)
N6 Li3 Li4 53.1(2)
O1 Li3 Li4 49.43(19)
O4 Li3 Li2 133.8(3)
N7 Li3 Li2 52.4(2)
N6 Li3 Li2 116.7(3)
O1 Li3 Li2 48.98(19)
Li4 Li3 Li2 92.0(3)
O6 Li4 O1 142.7(4)
O6 Li4 N5 105.1(3)
O1 Li4 N5 106.0(3)
O6 Li4 N6 104.3(3)
O1 Li4 N6 99.6(3)
N5 Li4 N6 82.7(2)
O6 Li4 Li3 154.5(3)
O1 Li4 Li3 54.5(2)
N5 Li4 Li3 77.5(3)
N6 Li4 Li3 50.4(2)
O6 Li4 C20 94.0(3)
O1 Li4 C20 122.9(3)
N5 Li4 C20 28.41(14)
N6 Li4 C20 59.50(18)
Li3 Li4 C20 76.3(2)
O6 Li4 C21 92.2(3)
O1 Li4 C21 121.7(3)
N5 Li4 C21 57.99(18)
N6 Li4 C21 30.84(14)
Li3 Li4 C21 67.3(2)
C20 Li4 C21 30.80(12)
O6 Li4 U1 121.8(3)
O1 Li4 U1 33.06(12)
N5 Li4 U1 98.2(2)
N6 Li4 U1 131.3(3)
Li3 Li4 U1 82.0(2)
C20 Li4 U1 125.3(2)
C21 Li4 U1 143.9(2)
U1 O1 Li2 111.7(2)
U1 O1 Li4 111.8(2)
Li2 O1 Li4 134.9(3)
U1 O1 Li3 142.8(2)
Li2 O1 Li3 76.7(3)
Li4 O1 Li3 76.1(3)
U1 O2 Li1 174.0(3)
C39 03 C42 109.4(3)
C39 03 U1 122.3(2)
C42 03 U1 128.32(19)
C43 O4 C46 108.7(3)
C43 O4 Li3 137.6(3)
C46 O4 Li3 110.5(3)
C50 O5 C47 107.1(3)
C50 O5 Li2 129.2(3)
C47 O5 Li2 123.2(3)
C54 O6 C51 107.9(3)
C54 O6 Li4 121.8(3)
C51 O6 Li4 121.4(3)
C55 O7 C58 108.3(3)
C55 O7 Li1 125.1(3)
C58 O7 Li1 119.9(3)
C1 N1 C38 118.1(3)
C1 N1 U1 110.2(2)
C38 N1 U1 127.8(2)
C5 N2 C2 106.2(3)
C5 N2 U1 136.1(2)
C2 N2 U1 112.2(2)
C9 N3 C12 105.9(3)
C9 N3 U1 137.3(2)
C12 N3 U1 112.3(2)
C13 N4 C14 118.2(3)
C13 N4 U1 110.6(2)
C14 N4 U1 127.0(2)
C20 N5 C19 121.3(3)
C20 N5 Li4 102.4(3)
C19 N5 Li4 131.6(3)
C24 N6 C21 105.8(3)
C24 N6 Li3 118.3(3)
C21 N6 Li3 115.1(3)
C24 N6 Li4 141.4(3)
C21 N6 Li4 97.3(3)
Li3 N6 Li4 76.5(3)
C28 N7 C31 106.1(3)
C28 N7 Li3 118.6(3)
C31 N7 Li3 116.3(3)
C28 N7 Li2 139.0(3)
C31 N7 Li2 97.5(3)
Li3 N7 Li2 77.3(3)
C32 N8 C33 119.9(3)
C32 N8 Li2 101.6(3)
C33 N8 Li2 131.6(3)
Si1 N9 Si2 134.05(19)
Si1 N9 Li1 106.7(3)
Si2 N9 Li1 118.9(3)
N1 C1 C2 121.2(3)
N1 C1 H1 119.4
C2 C1 H1 119.4
N2 C2 C3 109.8(3)
N2 C2 C1 120.1(3)
C3 C2 C1 129.9(3)
C4 C3 C2 107.0(3)
C4 C3 H3 126.5
C2 C3 H3 126.5
C3 C4 C5 106.8(3)
C3 C4 H4 126.6
C5 C4 H4 126.6
N2 C5 C4 110.2(3)
N2 C5 C6 121.6(3)
C4 C5 C6 128.2(3)
C5 C6 C9 111.1(3)
C5 C6 C8 110.2(3)
C9 C6 C8 110.1(3)
C5 C6 C7 109.4(3)
C9 C6 C7 107.7(3)
C8 C6 C7 108.2(3)
C6 C8 H81A 109.5
C6 C8 H81B 109.5
H81A C8 H81B 109.5
C6 C8 H81C 109.5
H81A C8 H81C 109.5
H81B C8 H81C 109.5
C6 C7 H71A 109.5
C6 C7 H71B 109.5
H71A C7 H71B 109.5
C6 C7 H71C 109.5
H71A C7 H71C 109.5
H71B C7 H71C 109.5
N3 C9 C10 110.6(3)
N3 C9 C6 120.5(3)
C10 C9 C6 128.8(3)
C11 C10 C9 107.0(3)
C11 C10 H10 126.5
C9 C10 H10 126.5
C10 C11 C12 106.6(3)
C10 C11 H11 126.7
C12 C11 H11 126.7
N3 C12 C13 119.5(3)
N3 C12 C11 109.9(3)
C13 C12 C11 130.4(3)
N4 C13 C12 121.3(3)
N4 C13 H13 119.3
C12 C13 H13 119.3
C15 C14 C19 119.4(3)
C15 C14 N4 120.9(3)
C19 C14 N4 119.7(3)
C16 C15 C14 122.0(3)
C16 C15 H15 119
C14 C15 H15 119
C15 C16 C17 118.8(3)
C15 C16 C16A 120.0(3)
C17 C16 C16A 121.2(3)
C16 C16A H16A 109.5
C16 C16A H16B 109.5
H16A C16A H16B 109.5
C16 C16A H16C 109.5
H16A C16A H16C 109.5
H16B C16A H16C 109.5
C18 C17 C16 119.5(3)
C18 C17 C17A 119.6(4)
C16 C17 C17A 120.9(3)
C17 C17A H17A 109.5
C17 C17A H17B 109.5
H17A C17A H17B 109.5
C17 C17A H17C 109.5
H17A C17A H17C 109.5
H17B C17A H17C 109.5
C17 C18 C19 122.0(3)
C17 C18 H18 119
C19 C18 H18 119
C18 C19 C14 118.4(3)
C18 C19 N5 123.9(3)
C14 C19 N5 117.7(3)
N5 C20 C21 120.8(3)
N5 C20 Li4 49.2(2)
C21 C20 Li4 75.3(2)
N5 C20 H20 119.6
C21 C20 H20 119.6
Li4 C20 H20 156.6
N6 C21 C22 110.2(3)
N6 C21 C20 119.3(3)
C22 C21 C20 130.4(3)
N6 C21 Li4 51.8(2)
C22 C21 Li4 147.2(3)
C20 C21 Li4 73.9(2)
C23 C22 C21 106.5(3)
C23 C22 H22 126.7
C21 C22 H22 126.7
C22 C23 C24 106.4(3)
C22 C23 H23 126.8
C24 C23 H23 126.8
N6 C24 C23 111.0(3)
N6 C24 C25 120.8(3)
C23 C24 C25 128.1(3)
C28 C25 C24 110.0(3)
C28 C25 C26 109.6(3)
C24 C25 C26 109.8(3)
C28 C25 C27 108.8(3)
C24 C25 C27 109.9(3)
C26 C25 C27 108.7(3)
C25 C26 H26A 109.5
C25 C26 H26B 109.5
H26A C26 H26B 109.5
C25 C26 H26C 109.5
H26A C26 H26C 109.5
H26B C26 H26C 109.5
C25 C27 H27A 109.5
C25 C27 H27B 109.5
H27A C27 H27B 109.5
C25 C27 H27C 109.5
H27A C27 H27C 109.5
H27B C27 H27C 109.5
N7 C28 C29 110.4(3)
N7 C28 C25 121.2(3)
C29 C28 C25 128.4(3)
C30 C29 C28 107.0(3)
C30 C29 H29 126.5
C28 C29 H29 126.5
C29 C30 C31 106.1(3)
C29 C30 H30 127
C31 C30 H30 127
N7 C31 C30 110.4(3)
N7 C31 C32 119.7(3)
C30 C31 C32 129.8(4)
N7 C31 Li2 51.7(2)
C30 C31 Li2 145.6(3)
C32 C31 Li2 74.2(2)
N8 C32 C31 120.5(3)
N8 C32 Li2 49.7(2)
C31 C32 Li2 75.0(2)
N8 C32 H32 119.7
C31 C32 H32 119.7
Li2 C32 H32 156
C34 C33 C38 118.7(3)
C34 C33 N8 124.0(3)
C38 C33 N8 117.3(3)
C35 C34 C33 122.5(3)
C35 C34 H34 118.8
C33 C34 H34 118.8
C34 C35 C36 119.1(3)
C34 C35 C35A 120.1(4)
C36 C35 C35A 120.9(3)
C35 C35A H35A 109.5
C35 C35A H35B 109.5
H35A C35A H35B 109.5
C35 C35A H35C 109.5
H35A C35A H35C 109.5
H35B C35A H35C 109.5
C37 C36 C35 118.7(3)
C37 C36 C36A 120.2(4)
C35 C36 C36A 121.2(3)
C36 C36A H36A 109.5
C36 C36A H36B 109.5
H36A C36A H36B 109.5
C36 C36A H36C 109.5
H36A C36A H36C 109.5
H36B C36A H36C 109.5
C36 C37 C38 122.4(3)
C36 C37 H37 118.8
C38 C37 H37 118.8
C37 C38 C33 118.5(3)
C37 C38 N1 121.9(3)
C33 C38 N1 119.5(3)
03 C39 C40 105.1(3)
03 C39 H39A 110.7
C40 C39 H39A 110.7
03 C39 H39B 110.7
C40 C39 H39B 110.7
H39A C39 H39B 108.8
C41 C40 C39 106.8(4)
C41 C40 H40A 110.4
C39 C40 H40A 110.4
C41 C40 H40B 110.4
C39 C40 H40B 110.4
H40A C40 H40B 108.6
C40 C41 C42 107.6(4)
C40 C41 H41A 110.2
C42 C41 H41A 110.2
C40 C41 H41B 110.2
C42 C41 H41B 110.2
H41A C41 H41B 108.5
03 C42 C41 104.8(3)
03 C42 H42A 110.8
C41 C42 H42A 110.8
03 C42 H42B 110.8
C41 C42 H42B 110.8
H42A C42 H42B 108.9
O4 C43 C44 106.1(4)
O4 C43 H43A 110.5
C44 C43 H43A 110.5
O4 C43 H43B 110.5
C44 C43 H43B 110.5
H43A C43 H43B 108.7
C45A C44 C45 40.7(7)
C45A C44 C43 105.3(5)
C45 C44 C43 105.5(6)
C45A C44 H44A 73.2
C45 C44 H44A 110.6
C43 C44 H44A 110.6
C45A C44 H44B 139.9
C45 C44 H44B 110.6
C43 C44 H44B 110.6
H44A C44 H44B 108.8
C44 C45 C46 104.4(8)
C44 C45 H45A 110.9
C46 C45 H45A 110.9
C44 C45 H45B 110.9
C46 C45 H45B 110.9
H45A C45 H45B 108.9
C44 C45A C46 103.2(6)
C44 C45A H45C 111.1
C46 C45A H45C 111.1
C44 C45A H45D 111.1
C46 C45A H45D 111.1
H45C C45A H45D 109.1
O4 C46 C45 106.7(6)
O4 C46 C45A 102.0(4)
C45 C46 C45A 37.7(6)
O4 C46 H46A 110.4
C45 C46 H46A 110.4
C45A C46 H46A 77.8
O4 C46 H46B 110.4
C45 C46 H46B 110.4
C45A C46 H46B 141.4
H46A C46 H46B 108.6
O5 C47 C48 105.7(4)
O5 C47 H47A 110.6
C48 C47 H47A 110.6
O5 C47 H47B 110.6
C48 C47 H47B 110.6
H47A C47 H47B 108.7
C49 C48 C47 103.9(4)
C49 C48 H48A 111
C47 C48 H48A 111
C49 C48 H48B 111
C47 C48 H48B 111
H48A C48 H48B 109
C50 C49 C48 105.2(4)
C50 C49 H49A 110.7
C48 C49 H49A 110.7
C50 C49 H49B 110.7
C48 C49 H49B 110.7
H49A C49 H49B 108.8
O5 C50 C49 110.2(4)
O5 C50 H50A 109.6
C49 C50 H50A 109.6
O5 C50 H50B 109.6
C49 C50 H50B 109.6
H50A C50 H50B 108.1
O6 C51 C52 107.4(4)
O6 C51 H51A 110.2
C52 C51 H51A 110.2
O6 C51 H51B 110.2
C52 C51 H51B 110.2
H51A C51 H51B 108.5
C51 C52 C53 104.0(4)
C51 C52 H52A 111
C53 C52 H52A 110.9
C51 C52 H52B 110.9
C53 C52 H52B 111
H52A C52 H52B 109
C54 C53 C52 102.2(5)
C54 C53 H53A 111.3
C52 C53 H53A 111.3
C54 C53 H53B 111.3
C52 C53 H53B 111.3
H53A C53 H53B 109.2
O6 C54 C53 105.1(4)
O6 C54 H54A 110.7
C53 C54 H54A 110.7
O6 C54 H54B 110.7
C53 C54 H54B 110.7
H54A C54 H54B 108.8
C56 C55 O7 105.2(5)
C56 C55 C56A 38.1(6)
O7 C55 C56A 109.2(6)
C56 C55 H55A 110.7
O7 C55 H55A 110.7
C56A C55 H55A 74.3
C56 C55 H55B 110.7
O7 C55 H55B 110.7
C56A C55 H55B 135.3
H55A C55 H55B 108.8
C55 C56 C57 95.6(6)
C55 C56 H56A 112.6
C57 C56 H56A 112.6
C55 C56 H56B 112.6
C57 C56 H56B 112.6
H56A C56 H56B 110.1
C58 C57 C56 92.7(6)
C58 C57 H57A 113.2
C56 C57 H57A 113.2
C58 C57 H57B 113.2
C56 C57 H57B 113.2
H57A C57 H57B 110.5
C55 C56A C57A 96.2(8)
C55 C56A H56C 112.5
C57A C56A H56C 112.5
C55 C56A H56D 112.5
C57A C56A H56D 112.5
H56C C56A H56D 110
C58 C57A C56A 100.3(8)
C58 C57A H57C 111.7
C56A C57A H57C 111.7
C58 C57A H57D 111.7
C56A C57A H57D 111.7
H57C C57A H57D 109.5
C57A C58 O7 107.3(6)
C57A C58 C57 30.6(5)
O7 C58 C57 104.6(5)
C57A C58 H58A 132.6
O7 C58 H58A 110.8
C57 C58 H58A 110.8
C57A C58 H58B 81.9
O7 C58 H58B 110.8
C57 C58 H58B 110.8
H58A C58 H58B 108.9
Si1 C59 H59A 109.5
Si1 C59 H59B 109.5
H59A C59 H59B 109.5
Si1 C59 H59C 109.5
H59A C59 H59C 109.5
H59B C59 H59C 109.5
Si1 C60 H60A 109.5
Si1 C60 H60B 109.5
H60A C60 H60B 109.5
Si1 C60 H60C 109.5
H60A C60 H60C 109.5
H60B C60 H60C 109.5
Si1 C61 H61A 109.5
Si1 C61 H61B 109.5
H61A C61 H61B 109.5
Si1 C61 H61C 109.5
H61A C61 H61C 109.5
H61B C61 H61C 109.5
Si2 C62 H62A 109.5
Si2 C62 H62B 109.5
H62A C62 H62B 109.5
Si2 C62 H62C 109.5
H62A C62 H62C 109.5
H62B C62 H62C 109.5
Si2 C63 H63A 109.5
Si2 C63 H63B 109.5
H63A C63 H63B 109.5
Si2 C63 H63C 109.5
H63A C63 H63C 109.5
H63B C63 H63C 109.5
Si2 C64 H64A 109.5
Si2 C64 H64B 109.5
H64A C64 H64B 109.5
Si2 C64 H64C 109.5
H64A C64 H64C 109.5
H64B C64 H64C 109.5
C1S O1S C4S 102.9(8)
C2S C1S O1S 101.6(8)
C2S C1S H1S1 111.5
O1S C1S H1S1 111.5
C2S C1S H1S2 111.5
O1S C1S H1S2 111.5
H1S1 C1S H1S2 109.3
C3S C2S C1S 112.2(8)
C3S C2S H2S1 109.2
C1S C2S H2S1 109.2
C3S C2S H2S2 109.2
C1S C2S H2S2 109.2
H2S1 C2S H2S2 107.9
C2S C3S C4S 105.3(7)
C2S C3S H3S1 110.7
C4S C3S H3S1 110.7
C2S C3S H3S2 110.7
C4S C3S H3S2 110.7
H3S1 C3S H3S2 108.8
C3S C4S O1S 105.0(7)
C3S C4S H4S1 110.8
O1S C4S H4S1 110.8
C3S C4S H4S2 110.8
O1S C4S H4S2 110.8
H4S1 C4S H4S2 108.8
C5S O2S C8S 97.0(8)
C6S C5S O2S 105.7(8)
C6S C5S H5S1 110.6
O2S C5S H5S1 110.6
C6S C5S H5S2 110.6
O2S C5S H5S2 110.6
H5S1 C5S H5S2 108.7
C7S C6S C5S 107.4(9)
C7S C6S H6S1 110.2
C5S C6S H6S1 110.2
C7S C6S H6S2 110.2
C5S C6S H6S2 110.2
H6S1 C6S H6S2 108.5
C8S C7S C6S 113.6(11)
C8S C7S H7S1 108.8
C6S C7S H7S1 108.8
C8S C7S H7S2 108.8
C6S C7S H7S2 108.8
H7S1 C7S H7S2 107.7
C7S C8S O2S 107.2(9)
C7S C8S H8S1 110.3
O2S C8S H8S1 110.3
C7S C8S H8S2 110.3
O2S C8S H8S2 110.3
H8S1 C8S H8S2 108.5

loop_
_geom_bond_atom_site_label_1
_geom_bond_atom_site_label_2
_geom_bond_distance
U1 O2 1.850(2)
U1 O1 1.921(2)
U1 N2 2.465(3)
U1 N3 2.467(3)
U1 03 2.487(2)
U1 N4 2.577(3)
U1 N1 2.599(3)
U1 Li2 3.259(6)
U1 Li4 3.269(6)
U1 Li1 3.721(6)
Si1 N9 1.663(3)
Si1 C60 1.879(5)
Si1 C61 1.882(4)
Si1 C59 1.882(4)
Si1 Li1 2.889(7)
Si2 N9 1.664(3)
Si2 C64 1.877(5)
Si2 C62 1.883(4)
Si2 C63 1.886(5)
Si2 Li1 3.099(6)
Li1 O2 1.876(6)
Li1 O7 1.902(7)
Li1 N9 1.931(7)
Li2 O5 1.939(7)
Li2 O1 2.016(7)
Li2 N8 2.073(7)
Li2 N7 2.113(7)
Li2 Li3 2.600(9)
Li2 C32 2.661(7)
Li2 C31 2.671(7)
Li3 O4 2.032(6)
Li3 N7 2.051(7)
Li3 N6 2.051(7)
Li3 O1 2.171(6)
Li3 Li4 2.590(9)
Li4 O6 1.952(7)
Li4 O1 2.027(7)
Li4 N5 2.067(7)
Li4 N6 2.129(7)
Li4 C20 2.668(7)
Li4 C21 2.686(7)
03 C39 1.455(4)
03 C42 1.457(4)
O4 C43 1.432(6)
O4 C46 1.446(5)
O5 C50 1.411(6)
O5 C47 1.430(5)
O6 C54 1.437(5)
O6 C51 1.449(5)
O7 C55 1.423(5)
O7 C58 1.437(5)
N1 C1 1.308(5)
N1 C38 1.424(4)
N2 C5 1.356(4)
N2 C2 1.384(5)
N3 C9 1.356(4)
N3 C12 1.392(4)
N4 C13 1.306(5)
N4 C14 1.421(4)
N5 C20 1.299(5)
N5 C19 1.407(4)
N6 C24 1.354(4)
N6 C21 1.388(5)
N7 C28 1.356(4)
N7 C31 1.379(5)
N8 C32 1.303(5)
N8 C33 1.413(4)
C1 C2 1.411(5)
C1 H1 0.95
C2 C3 1.394(5)
C3 C4 1.377(6)
C3 H3 0.95
C4 C5 1.407(5)
C4 H4 0.95
C5 C6 1.512(5)
C6 C9 1.513(5)
C6 C8 1.532(5)
C6 C7 1.545(5)
C8 H81A 0.98
C8 H81B 0.98
C8 H81C 0.98
C7 H71A 0.98
C7 H71B 0.98
C7 H71C 0.98
C9 C10 1.405(5)
C10 C11 1.384(5)
C10 H10 0.95
C11 C12 1.403(5)
C11 H11 0.95
C12 C13 1.397(5)
C13 H13 0.95
C14 C15 1.396(5)
C14 C19 1.403(5)
C15 C16 1.391(5)
C15 H15 0.95
C16 C17 1.395(5)
C16 C16A 1.508(5)
C16A H16A 0.98
C16A H16B 0.98
C16A H16C 0.98
C17 C18 1.393(5)
C17 C17A 1.505(5)
C17A H17A 0.98
C17A H17B 0.98
C17A H17C 0.98
C18 C19 1.397(5)
C18 H18 0.95
C20 C21 1.422(5)
C20 H20 0.95
C21 C22 1.396(5)
C22 C23 1.394(5)
C22 H22 0.95
C23 C24 1.402(5)
C23 H23 0.95
C24 C25 1.524(5)
C25 C28 1.518(5)
C25 C26 1.537(5)
C25 C27 1.542(5)
C26 H26A 0.98
C26 H26B 0.98
C26 H26C 0.98
C27 H27A 0.98
C27 H27B 0.98
C27 H27C 0.98
C28 C29 1.405(5)
C29 C30 1.387(6)
C29 H29 0.95
C30 C31 1.401(5)
C30 H30 0.95
C31 C32 1.417(5)
C32 H32 0.95
C33 C34 1.392(5)
C33 C38 1.401(5)
C34 C35 1.384(5)
C34 H34 0.95
C35 C36 1.401(5)
C35 C35A 1.511(5)
C35A H35A 0.98
C35A H35B 0.98
C35A H35C 0.98
C36 C37 1.387(5)
C36 C36A 1.514(5)
C36A H36A 0.98
C36A H36B 0.98
C36A H36C 0.98
C37 C38 1.399(5)
C37 H37 0.95
C39 C40 1.492(6)
C39 H39A 0.99
C39 H39B 0.99
C40 C41 1.405(7)
C40 H40A 0.99
C40 H40B 0.99
C41 C42 1.489(6)
C41 H41A 0.99
C41 H41B 0.99
C42 H42A 0.99
C42 H42B 0.99
C43 C44 1.520(7)
C43 H43A 0.99
C43 H43B 0.99
C44 C45A 1.395(10)
C44 C45 1.448(15)
C44 H44A 0.99
C44 H44B 0.99
C45 C46 1.491(14)
C45 H45A 0.99
C45 H45B 0.99
C45A C46 1.564(8)
C45A H45C 0.99
C45A H45D 0.99
C46 H46A 0.99
C46 H46B 0.99
C47 C48 1.514(6)
C47 H47A 0.99
C47 H47B 0.99
C48 C49 1.510(7)
C48 H48A 0.99
C48 H48B 0.99
C49 C50 1.461(8)
C49 H49A 0.99
C49 H49B 0.99
C50 H50A 0.99
C50 H50B 0.99
C51 C52 1.478(7)
C51 H51A 0.99
C51 H51B 0.99
C52 C53 1.514(7)
C52 H52A 0.99
C52 H52B 0.99
C53 C54 1.490(7)
C53 H53A 0.99
C53 H53B 0.99
C54 H54A 0.99
C54 H54B 0.99
C55 C56 1.409(10)
C55 C56A 1.449(13)
C55 H55A 0.99
C55 H55B 0.99
C56 C57 1.690(10)
C56 H56A 0.99
C56 H56B 0.99
C57 C58 1.490(10)
C57 H57A 0.99
C57 H57B 0.99
C56A C57A 1.674(13)
C56A H56C 0.99
C56A H56D 0.99
C57A C58 1.428(13)
C57A H57C 0.99
C57A H57D 0.99
C58 H58A 0.99
C58 H58B 0.99
C59 H59A 0.98
C59 H59B 0.98
C59 H59C 0.98
C60 H60A 0.98
C60 H60B 0.98
C60 H60C 0.98
C61 H61A 0.98
C61 H61B 0.98
C61 H61C 0.98
C62 H62A 0.98
C62 H62B 0.98
C62 H62C 0.98
C63 H63A 0.98
C63 H63B 0.98
C63 H63C 0.98
C64 H64A 0.98
C64 H64B 0.98
C64 H64C 0.98
O1S C1S 1.485(12)
O1S C4S 1.494(11)
C1S C2S 1.427(14)
C1S H1S1 0.99
C1S H1S2 0.99
C2S C3S 1.307(14)
C2S H2S1 0.99
C2S H2S2 0.99
C3S C4S 1.352(10)
C3S H3S1 0.99
C3S H3S2 0.99
C4S H4S1 0.99
C4S H4S2 0.99
O2S C5S 1.489(12)
O2S C8S 1.524(9)
C5S C6S 1.403(15)
C5S H5S1 0.99
C5S H5S2 0.99
C6S C7S 1.323(17)
C6S H6S1 0.99
C6S H6S2 0.99
C7S C8S 1.264(13)
C7S H7S1 0.99
C7S H7S2 0.99
C8S H8S1 0.99
C8S H8S2 0.99

loop_
_geom_torsion_atom_site_label_1
_geom_torsion_atom_site_label_2
_geom_torsion_atom_site_label_3
_geom_torsion_atom_site_label_4
_geom_torsion
N9 Si1 Li1 O2 -120.8(4)
C60 Si1 Li1 O2 -41.4(5)
C61 Si1 Li1 O2 52.9(3)
C59 Si1 Li1 O2 148.9(3)
N9 Si1 Li1 O7 110.7(4)
C60 Si1 Li1 O7 -170.0(3)
C61 Si1 Li1 O7 -75.7(3)
C59 Si1 Li1 O7 20.3(4)
C60 Si1 Li1 N9 79.4(3)
C61 Si1 Li1 N9 173.6(3)
C59 Si1 Li1 N9 -90.4(3)
N9 Si1 Li1 Si2 3.08(19)
C60 Si1 Li1 Si2 82.5(3)
C61 Si1 Li1 Si2 176.71(18)
C59 Si1 Li1 Si2 -87.3(2)
N9 Si1 Li1 U1 -119.2(3)
C60 Si1 Li1 U1 -39.8(4)
C61 Si1 Li1 U1 54.5(2)
C59 Si1 Li1 U1 150.5(2)
N9 Si2 Li1 O2 102.1(5)
C64 Si2 Li1 O2 -94.5(5)
C62 Si2 Li1 O2 163.3(4)
C63 Si2 Li1 O2 8.0(5)
N9 Si2 Li1 O7 -105.1(4)
C64 Si2 Li1 O7 58.3(4)
C62 Si2 Li1 O7 -43.8(5)
C63 Si2 Li1 O7 160.8(3)
C64 Si2 Li1 N9 163.4(3)
C62 Si2 Li1 N9 61.3(4)
C63 Si2 Li1 N9 -94.1(3)
N9 Si2 Li1 Si1 -3.6(2)
C64 Si2 Li1 Si1 159.8(2)
C62 Si2 Li1 Si1 57.7(3)
C63 Si2 Li1 Si1 -97.7(2)
N9 Si2 Li1 U1 105.9(4)
C64 Si2 Li1 U1 -90.7(3)
C62 Si2 Li1 U1 167.2(3)
C63 Si2 Li1 U1 11.8(4)
O1 U1 Li1 O2 130(2)
N2 U1 Li1 O2 -61(2)
N3 U1 Li1 O2 -131(2)
03 U1 Li1 O2 83(2)
N4 U1 Li1 O2 162(2)
N1 U1 Li1 O2 6(2)
Li2 U1 Li1 O2 -5(2)
Li4 U1 Li1 O2 175(2)
O2 U1 Li1 O7 103(2)
O1 U1 Li1 O7 -126.6(11)
N2 U1 Li1 O7 42.5(3)
N3 U1 Li1 O7 -28.1(3)
03 U1 Li1 O7 -173.9(3)
N4 U1 Li1 O7 -94.7(3)
N1 U1 Li1 O7 109.3(3)
Li2 U1 Li1 O7 98.6(4)
Li4 U1 Li1 O7 -81.3(4)
O2 U1 Li1 N9 -69(2)
O1 U1 Li1 N9 61.6(14)
N2 U1 Li1 N9 -129.3(4)
N3 U1 Li1 N9 160.0(4)
03 U1 Li1 N9 14.2(4)
N4 U1 Li1 N9 93.5(4)
N1 U1 Li1 N9 -62.6(4)
Li2 U1 Li1 N9 -73.3(5)
Li4 U1 Li1 N9 106.8(4)
O2 U1 Li1 Si1 -28(2)
O1 U1 Li1 Si1 102.2(12)
N2 U1 Li1 Si1 -88.7(2)
N3 U1 Li1 Si1 -159.4(2)
03 U1 Li1 Si1 54.8(2)
N4 U1 Li1 Si1 134.1(2)
N1 U1 Li1 Si1 -21.9(2)
Li2 U1 Li1 Si1 -32.7(4)
Li4 U1 Li1 Si1 147.4(2)
O2 U1 Li1 Si2 -106(2)
O1 U1 Li1 Si2 23.9(14)
N2 U1 Li1 Si2 -167.0(3)
N3 U1 Li1 Si2 122.3(3)
03 U1 Li1 Si2 -23.5(3)
N4 U1 Li1 Si2 55.8(3)
N1 U1 Li1 Si2 -100.2(3)
Li2 U1 Li1 Si2 -111.0(3)
Li4 U1 Li1 Si2 69.1(4)
O2 U1 Li2 O5 -47.9(4)
O1 U1 Li2 O5 139.9(4)
N2 U1 Li2 O5 13.5(3)
N3 U1 Li2 O5 73.5(3)
03 U1 Li2 O5 -131.5(3)
N4 U1 Li2 O5 148.4(2)
N1 U1 Li2 O5 -60.5(3)
Li4 U1 Li2 O5 132.4(3)
Li1 U1 Li2 O5 -47.5(5)
O2 U1 Li2 O1 172.16(17)
N2 U1 Li2 O1 -126.4(2)
N3 U1 Li2 O1 -66.4(2)
03 U1 Li2 O1 88.6(2)
N4 U1 Li2 O1 8.5(3)
N1 U1 Li2 O1 159.6(3)
Li4 U1 Li2 O1 -7.5(2)
Li1 U1 Li2 O1 172.6(2)
O2 U1 Li2 N8 64.5(3)
O1 U1 Li2 N8 -107.6(3)
N2 U1 Li2 N8 126.0(2)
N3 U1 Li2 N8 -174.01(18)
03 U1 Li2 N8 -19.0(2)
N4 U1 Li2 N8 -99.1(2)
N1 U1 Li2 N8 52.01(19)
Li4 U1 Li2 N8 -115.1(3)
Li1 U1 Li2 N8 65.0(4)
O2 U1 Li2 N7 150.8(3)
O1 U1 Li2 N7 -21.4(2)
N2 U1 Li2 N7 -147.8(4)
N3 U1 Li2 N7 -87.8(4)
03 U1 Li2 N7 67.3(4)
N4 U1 Li2 N7 -12.9(4)
N1 U1 Li2 N7 138.2(4)
Li4 U1 Li2 N7 -28.8(3)
Li1 U1 Li2 N7 151.2(3)
O2 U1 Li2 Li3 141.7(2)
O1 U1 Li2 Li3 -30.4(2)
N2 U1 Li2 Li3 -156.8(2)
N3 U1 Li2 Li3 -96.8(2)
03 U1 Li2 Li3 58.2(2)
N4 U1 Li2 Li3 -21.9(2)
N1 U1 Li2 Li3 129.2(2)
Li4 U1 Li2 Li3 -37.9(2)
Li1 U1 Li2 Li3 142.2(3)
O2 U1 Li2 C32 73.1(4)
O1 U1 Li2 C32 -99.1(3)
N2 U1 Li2 C32 134.6(3)
N3 U1 Li2 C32 -165.4(2)
03 U1 Li2 C32 -10.4(3)
N4 U1 Li2 C32 -90.5(3)
N1 U1 Li2 C32 60.6(2)
Li4 U1 Li2 C32 -106.5(3)
Li1 U1 Li2 C32 73.6(4)
O2 U1 Li2 C31 107.6(4)
O1 U1 Li2 C31 -64.5(4)
N2 U1 Li2 C31 169.1(4)
N3 U1 Li2 C31 -130.9(4)
03 U1 Li2 C31 24.1(4)
N4 U1 Li2 C31 -56.0(5)
N1 U1 Li2 C31 95.1(4)
Li4 U1 Li2 C31 -72.0(4)
Li1 U1 Li2 C31 108.1(4)
O5 Li2 Li3 O4 85.1(10)
O1 Li2 Li3 O4 -138.1(5)
N8 Li2 Li3 O4 -19.5(4)
N7 Li2 Li3 O4 70.6(4)
C32 Li2 Li3 O4 9.8(4)
C31 Li2 Li3 O4 40.6(4)
U1 Li2 Li3 O4 -118.1(4)
O5 Li2 Li3 N7 14.5(9)
O1 Li2 Li3 N7 151.3(3)
N8 Li2 Li3 N7 -90.1(3)
C32 Li2 Li3 N7 -60.8(2)
C31 Li2 Li3 N7 -30.02(16)
U1 Li2 Li3 N7 171.2(3)
O5 Li2 Li3 N6 -61.0(11)
O1 Li2 Li3 N6 75.8(3)
N8 Li2 Li3 N6 -165.6(3)
N7 Li2 Li3 N6 -75.5(3)
C32 Li2 Li3 N6 -136.3(3)
C31 Li2 Li3 N6 -105.5(3)
U1 Li2 Li3 N6 95.7(3)
O5 Li2 Li3 O1 -136.8(10)
N8 Li2 Li3 O1 118.6(3)
N7 Li2 Li3 O1 -151.3(3)
C32 Li2 Li3 O1 147.9(3)
C31 Li2 Li3 O1 178.7(3)
U1 Li2 Li3 O1 19.95(12)
O5 Li2 Li3 Li4 -110.0(9)
O1 Li2 Li3 Li4 26.7(2)
N8 Li2 Li3 Li4 145.3(3)
N7 Li2 Li3 Li4 -124.5(3)
C32 Li2 Li3 Li4 174.6(2)
C31 Li2 Li3 Li4 -154.6(3)
U1 Li2 Li3 Li4 46.7(2)
O4 Li3 Li4 O6 -80.6(9)
N7 Li3 Li4 O6 66.5(9)
N6 Li3 Li4 O6 -8.3(7)
O1 Li3 Li4 O6 140.7(8)
Li2 Li3 Li4 O6 114.2(8)
O4 Li3 Li4 O1 138.7(4)
N7 Li3 Li4 O1 -74.3(3)
N6 Li3 Li4 O1 -149.0(3)
Li2 Li3 Li4 O1 -26.5(2)
O4 Li3 Li4 N5 18.4(4)
N7 Li3 Li4 N5 165.4(3)
N6 Li3 Li4 N5 90.7(2)
O1 Li3 Li4 N5 -120.3(3)
Li2 Li3 Li4 N5 -146.8(3)
O4 Li3 Li4 N6 -72.3(4)
N7 Li3 Li4 N6 74.7(3)
O1 Li3 Li4 N6 149.0(3)
Li2 Li3 Li4 N6 122.4(3)
O4 Li3 Li4 C20 -10.8(4)
N7 Li3 Li4 C20 136.3(3)
N6 Li3 Li4 C20 61.59(19)
O1 Li3 Li4 C20 -149.4(3)
Li2 Li3 Li4 C20 -176.0(2)
O4 Li3 Li4 C21 -41.9(4)
N7 Li3 Li4 C21 105.2(3)
N6 Li3 Li4 C21 30.48(15)
O1 Li3 Li4 C21 179.5(3)
Li2 Li3 Li4 C21 152.9(3)
O4 Li3 Li4 U1 118.7(4)
N7 Li3 Li4 U1 -94.2(3)
N6 Li3 Li4 U1 -168.9(2)
O1 Li3 Li4 U1 -19.96(12)
Li2 Li3 Li4 U1 -46.5(2)
O2 U1 Li4 O6 48.1(4)
O1 U1 Li4 O6 -139.7(4)
N2 U1 Li4 O6 -71.3(3)
N3 U1 Li4 O6 -10.1(3)
03 U1 Li4 O6 134.8(3)
N4 U1 Li4 O6 63.8(3)
N1 U1 Li4 O6 -145.2(3)
Li2 U1 Li4 O6 -132.3(3)
Li1 U1 Li4 O6 47.7(4)
O2 U1 Li4 O1 -172.20(16)
N2 U1 Li4 O1 68.5(2)
N3 U1 Li4 O1 129.6(2)
03 U1 Li4 O1 -85.4(2)
N4 U1 Li4 O1 -156.5(3)
N1 U1 Li4 O1 -5.5(3)
Li2 U1 Li4 O1 7.4(2)
Li1 U1 Li4 O1 -172.61(19)
O2 U1 Li4 N5 -65.5(3)
O1 U1 Li4 N5 106.7(3)
N2 U1 Li4 N5 175.19(19)
N3 U1 Li4 N5 -123.7(2)
03 U1 Li4 N5 21.3(2)
N4 U1 Li4 N5 -49.80(19)
N1 U1 Li4 N5 101.2(2)
Li2 U1 Li4 N5 114.2(3)
Li1 U1 Li4 N5 -65.9(3)
O2 U1 Li4 N6 -152.9(2)
O1 U1 Li4 N6 19.3(2)
N2 U1 Li4 N6 87.8(3)
N3 U1 Li4 N6 148.9(4)
03 U1 Li4 N6 -66.2(3)
N4 U1 Li4 N6 -137.2(4)
N1 U1 Li4 N6 13.8(4)
Li2 U1 Li4 N6 26.7(3)
Li1 U1 Li4 N6 -153.3(3)
O2 U1 Li4 Li3 -141.6(2)
O1 U1 Li4 Li3 30.62(19)
N2 U1 Li4 Li3 99.10(19)
N3 U1 Li4 Li3 160.2(2)
03 U1 Li4 Li3 -54.82(19)
N4 U1 Li4 Li3 -125.9(2)
N1 U1 Li4 Li3 25.2(2)
Li2 U1 Li4 Li3 38.1(2)
Li1 U1 Li4 Li3 -142.0(2)
O2 U1 Li4 C20 -74.8(4)
O1 U1 Li4 C20 97.4(3)
N2 U1 Li4 C20 165.9(2)
N3 U1 Li4 C20 -132.9(3)
03 U1 Li4 C20 12.0(3)
N4 U1 Li4 C20 -59.1(2)
N1 U1 Li4 C20 92.0(3)
Li2 U1 Li4 C20 104.9(3)
Li1 U1 Li4 C20 -75.2(4)
O2 U1 Li4 C21 -110.2(4)
O1 U1 Li4 C21 62.0(4)
N2 U1 Li4 C21 130.5(4)
N3 U1 Li4 C21 -168.4(4)
03 U1 Li4 C21 -23.4(4)
N4 U1 Li4 C21 -94.5(4)
N1 U1 Li4 C21 56.5(4)
Li2 U1 Li4 C21 69.4(4)
Li1 U1 Li4 C21 -110.6(4)
O2 U1 O1 Li2 -111.2(12)
N2 U1 O1 Li2 49.8(2)
N3 U1 O1 Li2 120.9(2)
03 U1 O1 Li2 -94.2(2)
N4 U1 O1 Li2 -172.9(2)
N1 U1 O1 Li2 -16.7(2)
Li4 U1 O1 Li2 167.8(3)
Li1 U1 O1 Li2 -141.1(12)
O2 U1 O1 Li4 81.0(13)
N2 U1 O1 Li4 -118.0(2)
N3 U1 O1 Li4 -46.9(2)
03 U1 O1 Li4 98.1(2)
N4 U1 O1 Li4 19.3(2)
N1 U1 O1 Li4 175.5(2)
Li2 U1 O1 Li4 -167.8(3)
Li1 U1 O1 Li4 51.1(12)
O2 U1 O1 Li3 -14.6(14)
N2 U1 O1 Li3 146.4(3)
N3 U1 O1 Li3 -142.5(3)
03 U1 O1 Li3 2.4(3)
N4 U1 O1 Li3 -76.4(3)
N1 U1 O1 Li3 79.8(3)
Li2 U1 O1 Li3 96.6(4)
Li4 U1 O1 Li3 -95.7(4)
Li1 U1 O1 Li3 -44.5(13)
O5 Li2 O1 U1 -61.6(6)
N8 Li2 O1 U1 78.8(3)
N7 Li2 O1 U1 163.94(18)
Li3 Li2 O1 U1 141.9(2)
C32 Li2 O1 U1 103.8(3)
C31 Li2 O1 U1 140.5(2)
O5 Li2 O1 Li4 102.3(6)
N8 Li2 O1 Li4 -117.3(4)
N7 Li2 O1 Li4 -32.2(5)
Li3 Li2 O1 Li4 -54.2(4)
C32 Li2 O1 Li4 -92.3(4)
C31 Li2 O1 Li4 -55.6(5)
U1 Li2 O1 Li4 163.9(4)
O5 Li2 O1 Li3 156.5(6)
N8 Li2 O1 Li3 -63.1(3)
N7 Li2 O1 Li3 22.1(3)
C32 Li2 O1 Li3 -38.1(3)
C31 Li2 O1 Li3 -1.4(3)
U1 Li2 O1 Li3 -141.9(2)
O6 Li4 O1 U1 65.1(6)
N5 Li4 O1 U1 -80.4(3)
N6 Li4 O1 U1 -165.44(17)
Li3 Li4 O1 U1 -141.7(2)
C20 Li4 O1 U1 -105.7(3)
C21 Li4 O1 U1 -142.3(2)
O6 Li4 O1 Li2 -98.8(6)
N5 Li4 O1 Li2 115.7(4)
N6 Li4 O1 Li2 30.7(5)
Li3 Li4 O1 Li2 54.4(4)
C20 Li4 O1 Li2 90.4(4)
C21 Li4 O1 Li2 53.8(5)
U1 Li4 O1 Li2 -163.9(4)
O6 Li4 O1 Li3 -153.2(6)
N5 Li4 O1 Li3 61.3(3)
N6 Li4 O1 Li3 -23.7(2)
C20 Li4 O1 Li3 36.0(3)
C21 Li4 O1 Li3 -0.6(3)
U1 Li4 O1 Li3 141.7(2)
O4 Li3 O1 U1 0.9(9)
N7 Li3 O1 U1 -131.0(3)
N6 Li3 O1 U1 132.4(3)
Li4 Li3 O1 U1 107.8(3)
Li2 Li3 O1 U1 -108.5(4)
O4 Li3 O1 Li2 109.4(7)
N7 Li3 O1 Li2 -22.6(3)
N6 Li3 O1 Li2 -119.2(3)
Li4 Li3 O1 Li2 -143.7(3)
O4 Li3 O1 Li4 -106.9(7)
N7 Li3 O1 Li4 121.1(3)
N6 Li3 O1 Li4 24.5(3)
Li2 Li3 O1 Li4 143.7(3)
O1 U1 O2 Li1 -80(3)
N2 U1 O2 Li1 119(2)
N3 U1 O2 Li1 48(2)
03 U1 O2 Li1 -97(2)
N4 U1 O2 Li1 -18(2)
N1 U1 O2 Li1 -174(2)
Li2 U1 O2 Li1 176(2)
Li4 U1 O2 Li1 -5(2)
O7 Li1 O2 U1 -78(2)
N9 Li1 O2 U1 114(2)
Si1 Li1 O2 U1 153(2)
Si2 Li1 O2 U1 76(2)
O2 U1 03 C39 -2.6(3)
O1 U1 03 C39 178.8(3)
N2 U1 03 C39 78.1(3)
N3 U1 03 C39 -78.5(3)
N4 U1 03 C39 -93.0(3)
N1 U1 03 C39 90.4(3)
Li2 U1 03 C39 143.6(3)
Li4 U1 03 C39 -146.1(3)
Li1 U1 03 C39 -5.6(3)
O2 U1 03 C42 175.9(3)
O1 U1 03 C42 -2.7(3)
N2 U1 03 C42 -103.4(3)
N3 U1 03 C42 99.9(3)
N4 U1 03 C42 85.4(3)
N1 U1 03 C42 -91.1(3)
Li2 U1 03 C42 -37.9(3)
Li4 U1 03 C42 32.4(3)
Li1 U1 03 C42 172.9(3)
N7 Li3 O4 C43 158.3(5)
N6 Li3 O4 C43 -102.7(5)
O1 Li3 O4 C43 27.6(10)
Li4 Li3 O4 C43 -51.3(7)
Li2 Li3 O4 C43 108.0(6)
N7 Li3 O4 C46 -45.1(4)
N6 Li3 O4 C46 54.0(4)
O1 Li3 O4 C46 -175.7(6)
Li4 Li3 O4 C46 105.4(5)
Li2 Li3 O4 C46 -95.3(5)
O1 Li2 O5 C50 -46.4(8)
N8 Li2 O5 C50 173.4(5)
N7 Li2 O5 C50 85.9(6)
Li3 Li2 O5 C50 74.2(11)
C32 Li2 O5 C50 145.9(5)
C31 Li2 O5 C50 114.9(5)
U1 Li2 O5 C50 -79.5(6)
O1 Li2 O5 C47 142.6(5)
N8 Li2 O5 C47 2.4(5)
N7 Li2 O5 C47 -85.1(4)
Li3 Li2 O5 C47 -96.8(10)
C32 Li2 O5 C47 -25.1(4)
C31 Li2 O5 C47 -56.1(4)
U1 Li2 O5 C47 109.5(4)
O1 Li4 O6 C54 -120.1(5)
N5 Li4 O6 C54 25.5(4)
N6 Li4 O6 C54 111.6(4)
Li3 Li4 O6 C54 118.2(8)
C20 Li4 O6 C54 52.1(4)
C21 Li4 O6 C54 82.9(4)
U1 Li4 O6 C54 -84.5(4)
O1 Li4 O6 C51 96.4(6)
N5 Li4 O6 C51 -118.0(4)
N6 Li4 O6 C51 -31.9(5)
Li3 Li4 O6 C51 -25.3(10)
C20 Li4 O6 C51 -91.4(4)
C21 Li4 O6 C51 -60.6(4)
U1 Li4 O6 C51 132.0(4)
O2 Li1 O7 C55 -164.6(4)
N9 Li1 O7 C55 5.5(7)
Si1 Li1 O7 C55 -30.6(6)
Si2 Li1 O7 C55 36.7(6)
U1 Li1 O7 C55 -167.6(4)
O2 Li1 O7 C58 -16.6(6)
N9 Li1 O7 C58 153.5(4)
Si1 Li1 O7 C58 117.4(4)
Si2 Li1 O7 C58 -175.3(4)
U1 Li1 O7 C58 -19.6(5)
O2 U1 N1 C1 -66.2(2)
O1 U1 N1 C1 118.5(2)
N2 U1 N1 C1 24.3(2)
N3 U1 N1 C1 22.7(3)
03 U1 N1 C1 -147.7(2)
N4 U1 N1 C1 -156.1(2)
Li2 U1 N1 C1 106.9(3)
Li4 U1 N1 C1 121.6(2)
Li1 U1 N1 C1 -66.5(2)
O2 U1 N1 C38 90.7(3)
O1 U1 N1 C38 -84.6(3)
N2 U1 N1 C38 -178.8(3)
N3 U1 N1 C38 179.6(2)
03 U1 N1 C38 9.2(3)
N4 U1 N1 C38 0.8(4)
Li2 U1 N1 C38 -96.2(3)
Li4 U1 N1 C38 -81.5(3)
Li1 U1 N1 C38 90.4(3)
O2 U1 N2 C5 -82.8(3)
O1 U1 N2 C5 98.7(3)
N3 U1 N2 C5 5.2(3)
03 U1 N2 C5 -160.6(3)
N4 U1 N2 C5 6.6(4)
N1 U1 N2 C5 -173.7(3)
Li2 U1 N2 C5 126.4(3)
Li4 U1 N2 C5 66.3(3)
Li1 U1 N2 C5 -80.1(3)
O2 U1 N2 C2 66.3(2)
O1 U1 N2 C2 -112.2(2)
N3 U1 N2 C2 154.3(2)
03 U1 N2 C2 -11.5(3)
N4 U1 N2 C2 155.7(2)
N1 U1 N2 C2 -24.6(2)
Li2 U1 N2 C2 -84.5(3)
Li4 U1 N2 C2 -144.6(2)
Li1 U1 N2 C2 69.0(2)
O2 U1 N3 C9 87.1(3)
O1 U1 N3 C9 -96.6(3)
N2 U1 N3 C9 -4.4(3)
03 U1 N3 C9 161.1(3)
N4 U1 N3 C9 176.6(3)
N1 U1 N3 C9 -2.9(4)
Li2 U1 N3 C9 -64.7(4)
Li4 U1 N3 C9 -123.0(3)
Li1 U1 N3 C9 89.4(3)
O2 U1 N3 C12 -64.8(2)
O1 U1 N3 C12 111.6(2)
N2 U1 N3 C12 -156.3(2)
03 U1 N3 C12 9.2(3)
N4 U1 N3 C12 24.7(2)
N1 U1 N3 C12 -154.7(2)
Li2 U1 N3 C12 143.4(2)
Li4 U1 N3 C12 85.1(2)
Li1 U1 N3 C12 -62.5(2)
O2 U1 N4 C13 63.4(2)
O1 U1 N4 C13 -120.7(2)
N2 U1 N4 C13 -26.8(3)
N3 U1 N4 C13 -25.3(2)
03 U1 N4 C13 145.4(2)
N1 U1 N4 C13 153.8(2)
Li2 U1 N4 C13 -125.6(2)
Li4 U1 N4 C13 -107.5(3)
Li1 U1 N4 C13 62.4(2)
O2 U1 N4 C14 -93.0(3)
O1 U1 N4 C14 82.9(3)
N2 U1 N4 C14 176.8(2)
N3 U1 N4 C14 178.3(3)
03 U1 N4 C14 -11.0(3)
N1 U1 N4 C14 -2.6(4)
Li2 U1 N4 C14 78.0(3)
Li4 U1 N4 C14 96.2(3)
Li1 U1 N4 C14 -94.0(3)
O6 Li4 N5 C20 69.8(3)
O1 Li4 N5 C20 -131.1(3)
N6 Li4 N5 C20 -33.1(3)
Li3 Li4 N5 C20 -84.1(3)
C21 Li4 N5 C20 -13.3(2)
U1 Li4 N5 C20 -164.0(2)
O6 Li4 N5 C19 -85.3(4)
O1 Li4 N5 C19 73.8(4)
N6 Li4 N5 C19 171.8(3)
Li3 Li4 N5 C19 120.8(4)
C20 Li4 N5 C19 -155.1(5)
C21 Li4 N5 C19 -168.4(4)
U1 Li4 N5 C19 40.9(4)
O4 Li3 N6 C24 -84.7(4)
N7 Li3 N6 C24 20.4(4)
O1 Li3 N6 C24 118.4(3)
Li4 Li3 N6 C24 141.7(3)
Li2 Li3 N6 C24 70.9(4)
O4 Li3 N6 C21 41.7(4)
N7 Li3 N6 C21 146.9(3)
O1 Li3 N6 C21 -115.2(3)
Li4 Li3 N6 C21 -91.9(3)
Li2 Li3 N6 C21 -162.7(3)
O4 Li3 N6 Li4 133.6(3)
N7 Li3 N6 Li4 -121.2(3)
O1 Li3 N6 Li4 -23.3(2)
Li2 Li3 N6 Li4 -70.8(3)
O6 Li4 N6 C24 57.5(6)
O1 Li4 N6 C24 -93.7(5)
N5 Li4 N6 C24 161.2(4)
Li3 Li4 N6 C24 -118.9(5)
C20 Li4 N6 C24 143.7(5)
C21 Li4 N6 C24 127.0(5)
U1 Li4 N6 C24 -104.2(5)
O6 Li4 N6 C21 -69.6(3)
O1 Li4 N6 C21 139.3(3)
N5 Li4 N6 C21 34.2(3)
Li3 Li4 N6 C21 114.1(3)
C20 Li4 N6 C21 16.7(2)
U1 Li4 N6 C21 128.8(3)
O6 Li4 N6 Li3 176.3(3)
O1 Li4 N6 Li3 25.2(3)
N5 Li4 N6 Li3 -79.9(3)
C20 Li4 N6 Li3 -97.4(2)
C21 Li4 N6 Li3 -114.1(3)
U1 Li4 N6 Li3 14.6(3)
O4 Li3 N7 C28 85.1(4)
N6 Li3 N7 C28 -19.7(4)
O1 Li3 N7 C28 -117.9(3)
Li4 Li3 N7 C28 -70.5(4)
Li2 Li3 N7 C28 -139.4(4)
O4 Li3 N7 C31 -43.3(4)
N6 Li3 N7 C31 -148.1(3)
O1 Li3 N7 C31 113.6(3)
Li4 Li3 N7 C31 161.1(3)
Li2 Li3 N7 C31 92.2(3)
O4 Li3 N7 Li2 -135.6(3)
N6 Li3 N7 Li2 119.7(3)
O1 Li3 N7 Li2 21.4(3)
Li4 Li3 N7 Li2 68.9(3)
O5 Li2 N7 C28 -55.0(6)
O1 Li2 N7 C28 95.9(5)
N8 Li2 N7 C28 -159.8(4)
Li3 Li2 N7 C28 119.3(5)
C32 Li2 N7 C28 -141.7(4)
C31 Li2 N7 C28 -125.4(5)
U1 Li2 N7 C28 107.6(5)
O5 Li2 N7 C31 70.3(3)
O1 Li2 N7 C31 -138.7(3)
N8 Li2 N7 C31 -34.4(3)
Li3 Li2 N7 C31 -115.3(3)
C32 Li2 N7 C31 -16.4(2)
U1 Li2 N7 C31 -127.0(3)
O5 Li2 N7 Li3 -174.3(4)
O1 Li2 N7 Li3 -23.4(3)
N8 Li2 N7 Li3 80.9(3)
C32 Li2 N7 Li3 99.0(2)
C31 Li2 N7 Li3 115.3(3)
U1 Li2 N7 Li3 -11.7(3)
O5 Li2 N8 C32 -73.0(3)
O1 Li2 N8 C32 132.4(3)
N7 Li2 N8 C32 33.8(3)
Li3 Li2 N8 C32 84.7(3)
C31 Li2 N8 C32 13.9(2)
U1 Li2 N8 C32 165.1(2)
O5 Li2 N8 C33 76.5(4)
O1 Li2 N8 C33 -78.0(4)
N7 Li2 N8 C33 -176.6(3)
Li3 Li2 N8 C33 -125.7(4)
C32 Li2 N8 C33 149.6(5)
C31 Li2 N8 C33 163.5(4)
U1 Li2 N8 C33 -45.3(4)
C60 Si1 N9 Si2 62.2(3)
C61 Si1 N9 Si2 -179.3(3)
C59 Si1 N9 Si2 -61.1(3)
Li1 Si1 N9 Si2 -173.0(4)
C60 Si1 N9 Li1 -124.8(3)
C61 Si1 N9 Li1 -6.4(3)
C59 Si1 N9 Li1 111.9(3)
C64 Si2 N9 Si1 155.1(3)
C62 Si2 N9 Si1 34.0(4)
C63 Si2 N9 Si1 -85.6(3)
Li1 Si2 N9 Si1 172.3(5)
C64 Si2 N9 Li1 -17.2(4)
C62 Si2 N9 Li1 -138.3(3)
C63 Si2 N9 Li1 102.1(3)
O2 Li1 N9 Si1 82.5(5)
O7 Li1 N9 Si1 -85.0(4)
Si2 Li1 N9 Si1 -174.2(4)
U1 Li1 N9 Si1 86.2(4)
O2 Li1 N9 Si2 -103.3(5)
O7 Li1 N9 Si2 89.2(4)
Si1 Li1 N9 Si2 174.2(4)
U1 Li1 N9 Si2 -99.6(4)
C38 N1 C1 C2 178.4(3)
U1 N1 C1 C2 -22.2(4)
C5 N2 C2 C3 0.4(4)
U1 N2 C2 C3 -157.8(2)
C5 N2 C2 C1 -176.5(3)
U1 N2 C2 C1 25.2(4)
N1 C1 C2 N2 -1.0(5)
N1 C1 C2 C3 -177.2(4)
N2 C2 C3 C4 -0.7(4)
C1 C2 C3 C4 175.9(4)
C2 C3 C4 C5 0.7(4)
C2 N2 C5 C4 0.0(4)
U1 N2 C5 C4 150.4(3)
C2 N2 C5 C6 177.5(3)
U1 N2 C5 C6 -32.2(5)
C3 C4 C5 N2 -0.5(4)
C3 C4 C5 C6 -177.7(3)
N2 C5 C6 C9 54.0(4)
C4 C5 C6 C9 -129.0(4)
N2 C5 C6 C8 176.3(3)
C4 C5 C6 C8 -6.7(5)
N2 C5 C6 C7 -64.9(4)
C4 C5 C6 C7 112.1(4)
C12 N3 C9 C10 -0.2(4)
U1 N3 C9 C10 -153.2(3)
C12 N3 C9 C6 -176.8(3)
U1 N3 C9 C6 30.1(5)
C5 C6 C9 N3 -52.4(4)
C8 C6 C9 N3 -174.8(3)
C7 C6 C9 N3 67.4(4)
C5 C6 C9 C10 131.6(4)
C8 C6 C9 C10 9.2(5)
C7 C6 C9 C10 -108.6(4)
N3 C9 C10 C11 0.4(4)
C6 C9 C10 C11 176.7(3)
C9 C10 C11 C12 -0.4(4)
C9 N3 C12 C13 175.0(3)
U1 N3 C12 C13 -24.4(4)
C9 N3 C12 C11 -0.1(4)
U1 N3 C12 C11 160.5(2)
C10 C11 C12 N3 0.4(4)
C10 C11 C12 C13 -174.0(4)
C14 N4 C13 C12 -177.2(3)
U1 N4 C13 C12 24.0(4)
N3 C12 C13 N4 -0.7(5)
C11 C12 C13 N4 173.2(4)
C13 N4 C14 C15 -56.6(4)
U1 N4 C14 C15 98.2(3)
C13 N4 C14 C19 123.2(4)
U1 N4 C14 C19 -82.0(4)
C19 C14 C15 C16 -0.9(5)
N4 C14 C15 C16 178.9(3)
C14 C15 C16 C17 0.8(6)
C14 C15 C16 C16A -179.0(3)
C15 C16 C17 C18 0.3(6)
C16A C16 C17 C18 -180.0(4)
C15 C16 C17 C17A -179.6(4)
C16A C16 C17 C17A 0.1(6)
C16 C17 C18 C19 -1.2(6)
C17A C17 C18 C19 178.8(4)
C17 C18 C19 C14 1.0(6)
C17 C18 C19 N5 178.9(4)
C15 C14 C19 C18 0.1(5)
N4 C14 C19 C18 -179.7(3)
C15 C14 C19 N5 -178.0(3)
N4 C14 C19 N5 2.2(5)
C20 N5 C19 C18 27.8(5)
Li4 N5 C19 C18 179.1(4)
C20 N5 C19 C14 -154.3(3)
Li4 N5 C19 C14 -3.0(5)
C19 N5 C20 C21 -176.3(3)
Li4 N5 C20 C21 25.3(4)
C19 N5 C20 Li4 158.4(4)
O6 Li4 C20 N5 -114.7(4)
O1 Li4 C20 N5 59.7(4)
N6 Li4 C20 N5 141.0(4)
Li3 Li4 C20 N5 89.2(3)
C21 Li4 C20 N5 157.7(4)
U1 Li4 C20 N5 19.6(3)
O6 Li4 C20 C21 87.6(3)
O1 Li4 C20 C21 -98.0(4)
N5 Li4 C20 C21 -157.7(4)
N6 Li4 C20 C21 -16.7(2)
Li3 Li4 C20 C21 -68.5(3)
U1 Li4 C20 C21 -138.1(3)
C24 N6 C21 C22 -0.7(4)
Li3 N6 C21 C22 -133.3(3)
Li4 N6 C21 C22 148.2(3)
C24 N6 C21 C20 179.0(3)
Li3 N6 C21 C20 46.4(5)
Li4 N6 C21 C20 -32.1(4)
C24 N6 C21 Li4 -148.8(4)
Li3 N6 C21 Li4 78.5(3)
N5 C20 C21 N6 6.2(6)
Li4 C20 C21 N6 25.8(3)
N5 C20 C21 C22 -174.1(4)
Li4 C20 C21 C22 -154.6(5)
N5 C20 C21 Li4 -19.5(4)
O6 Li4 C21 N6 114.7(3)
O1 Li4 C21 N6 -49.2(3)
N5 Li4 C21 N6 -138.9(3)
Li3 Li4 C21 N6 -49.7(3)
C20 Li4 C21 N6 -151.2(4)
U1 Li4 C21 N6 -83.7(4)
O6 Li4 C21 C22 48.8(6)
O1 Li4 C21 C22 -115.1(6)
N5 Li4 C21 C22 155.2(6)
N6 Li4 C21 C22 -65.9(6)
Li3 Li4 C21 C22 -115.6(6)
C20 Li4 C21 C22 142.9(7)
U1 Li4 C21 C22 -149.6(5)
O6 Li4 C21 C20 -94.2(3)
O1 Li4 C21 C20 102.0(4)
N5 Li4 C21 C20 12.3(2)
N6 Li4 C21 C20 151.2(4)
Li3 Li4 C21 C20 101.5(3)
U1 Li4 C21 C20 67.5(4)
N6 C21 C22 C23 0.3(5)
C20 C21 C22 C23 -179.3(4)
Li4 C21 C22 C23 50.2(7)
C21 C22 C23 C24 0.1(5)
C21 N6 C24 C23 0.7(4)
Li3 N6 C24 C23 131.5(3)
Li4 N6 C24 C23 -123.9(5)
C21 N6 C24 C25 -176.7(3)
Li3 N6 C24 C25 -45.9(5)
Li4 N6 C24 C25 58.7(6)
C22 C23 C24 N6 -0.5(5)
C22 C23 C24 C25 176.6(4)
N6 C24 C25 C28 63.9(4)
C23 C24 C25 C28 -113.1(4)
N6 C24 C25 C26 -175.5(3)
C23 C24 C25 C26 7.6(6)
N6 C24 C25 C27 -56.0(4)
C23 C24 C25 C27 127.1(4)
C31 N7 C28 C29 -0.4(4)
Li3 N7 C28 C29 -133.5(3)
Li2 N7 C28 C29 122.3(5)
C31 N7 C28 C25 177.5(3)
Li3 N7 C28 C25 44.5(5)
Li2 N7 C28 C25 -59.8(6)
C24 C25 C28 N7 -63.0(4)
C26 C25 C28 N7 176.2(3)
C27 C25 C28 N7 57.5(4)
C24 C25 C28 C29 114.6(4)
C26 C25 C28 C29 -6.2(5)
C27 C25 C28 C29 -124.9(4)
N7 C28 C29 C30 0.4(5)
C25 C28 C29 C30 -177.3(4)
C28 C29 C30 C31 -0.2(5)
C28 N7 C31 C30 0.3(4)
Li3 N7 C31 C30 134.6(3)
Li2 N7 C31 C30 -145.9(3)
C28 N7 C31 C32 177.9(3)
Li3 N7 C31 C32 -47.8(4)
Li2 N7 C31 C32 31.7(4)
C28 N7 C31 Li2 146.2(3)
Li3 N7 C31 Li2 -79.5(3)
C29 C30 C31 N7 0.0(5)
C29 C30 C31 C32 -177.3(4)
C29 C30 C31 Li2 -51.2(7)
O5 Li2 C31 N7 -115.9(3)
O1 Li2 C31 N7 50.0(3)
N8 Li2 C31 N7 138.7(3)
Li3 Li2 C31 N7 48.7(3)
C32 Li2 C31 N7 151.7(4)
U1 Li2 C31 N7 85.6(4)
O5 Li2 C31 C30 -47.4(6)
O1 Li2 C31 C30 118.4(5)
N8 Li2 C31 C30 -152.9(5)
N7 Li2 C31 C30 68.5(6)
Li3 Li2 C31 C30 117.2(5)
C32 Li2 C31 C30 -139.9(6)
U1 Li2 C31 C30 154.1(5)
O5 Li2 C31 C32 92.4(3)
O1 Li2 C31 C32 -101.7(4)
N8 Li2 C31 C32 -13.0(2)
N7 Li2 C31 C32 -151.7(4)
Li3 Li2 C31 C32 -102.9(3)
U1 Li2 C31 C32 -66.1(4)
C33 N8 C32 C31 179.4(3)
Li2 N8 C32 C31 -26.5(4)
C33 N8 C32 Li2 -154.1(4)
N7 C31 C32 N8 -4.7(5)
C30 C31 C32 N8 172.4(4)
Li2 C31 C32 N8 20.7(3)
N7 C31 C32 Li2 -25.4(3)
C30 C31 C32 Li2 151.7(4)
O5 Li2 C32 N8 112.5(4)
O1 Li2 C32 N8 -58.0(4)
N7 Li2 C32 N8 -140.1(3)
Li3 Li2 C32 N8 -89.0(3)
C31 Li2 C32 N8 -156.5(4)
U1 Li2 C32 N8 -18.0(3)
O5 Li2 C32 C31 -91.0(3)
O1 Li2 C32 C31 98.5(4)
N8 Li2 C32 C31 156.5(4)
N7 Li2 C32 C31 16.4(2)
Li3 Li2 C32 C31 67.5(3)
U1 Li2 C32 C31 138.6(3)
C32 N8 C33 C34 -32.6(5)
Li2 N8 C33 C34 -177.7(3)
C32 N8 C33 C38 148.5(3)
Li2 N8 C33 C38 3.4(5)
C38 C33 C34 C35 -3.7(5)
N8 C33 C34 C35 177.4(3)
C33 C34 C35 C36 1.1(5)
C33 C34 C35 C35A -178.6(3)
C34 C35 C36 C37 1.4(5)
C35A C35 C36 C37 -178.8(3)
C34 C35 C36 C36A -178.6(3)
C35A C35 C36 C36A 1.1(5)
C35 C36 C37 C38 -1.4(5)
C36A C36 C37 C38 178.6(3)
C36 C37 C38 C33 -1.1(5)
C36 C37 C38 N1 179.4(3)
C34 C33 C38 C37 3.6(5)
N8 C33 C38 C37 -177.4(3)
C34 C33 C38 N1 -177.0(3)
N8 C33 C38 N1 2.0(5)
C1 N1 C38 C37 51.3(5)
U1 N1 C38 C37 -104.0(3)
C1 N1 C38 C33 -128.1(3)
U1 N1 C38 C33 76.6(4)
C42 03 C39 C40 -8.2(5)
U1 03 C39 C40 170.6(4)
03 C39 C40 C41 21.2(7)
C39 C40 C41 C42 -26.0(8)
C39 03 C42 C41 -6.9(5)
U1 03 C42 C41 174.4(4)
C40 C41 C42 03 20.6(7)
C46 O4 C43 C44 3.6(7)
Li3 O4 C43 C44 160.5(5)
O4 C43 C44 C45A 21.5(8)
O4 C43 C44 C45 -20.8(10)
C45A C44 C45 C46 -66.6(10)
C43 C44 C45 C46 29.0(12)
C45 C44 C45A C46 60.5(9)
C43 C44 C45A C46 -35.6(8)
C43 O4 C46 C45 14.4(8)
Li3 O4 C46 C45 -149.2(7)
C43 O4 C46 C45A -24.2(6)
Li3 O4 C46 C45A 172.2(5)
C44 C45 C46 O4 -27.3(12)
C44 C45 C46 C45A 60.7(9)
C44 C45A C46 O4 37.6(8)
C44 C45A C46 C45 -64.3(11)
C50 O5 C47 C48 28.2(5)
Li2 O5 C47 C48 -159.0(3)
O5 C47 C48 C49 -26.3(5)
C47 C48 C49 C50 14.7(6)
C47 O5 C50 C49 -19.1(7)
Li2 O5 C50 C49 168.7(4)
C48 C49 C50 O5 2.0(7)
C54 O6 C51 C52 -4.7(6)
Li4 O6 C51 C52 143.2(5)
O6 C51 C52 C53 -17.9(7)
C51 C52 C53 C54 32.8(7)
C51 O6 C54 C53 25.9(5)
Li4 O6 C54 C53 -121.8(4)
C52 C53 C54 O6 -36.1(6)
C58 O7 C55 C56 -22.3(7)
Li1 O7 C55 C56 128.8(6)
C58 O7 C55 C56A 17.5(8)
Li1 O7 C55 C56A 168.6(7)
O7 C55 C56 C57 47.1(7)
C56A C55 C56 C57 -54.7(9)
C55 C56 C57 C58 -54.8(7)
C56 C55 C56A C57A 55.1(9)
O7 C55 C56A C57A -35.2(10)
C55 C56A C57A C58 41.6(10)
C56A C57A C58 O7 -33.8(10)
C56A C57A C58 C57 55.8(10)
C55 O7 C58 C57A 13.5(8)
Li1 O7 C58 C57A -139.3(7)
C55 O7 C58 C57 -18.2(7)
Li1 O7 C58 C57 -171.1(5)
C56 C57 C58 C57A -56.6(11)
C56 C57 C58 O7 42.7(7)
C4S O1S C1S C2S 7.4(9)
O1S C1S C2S C3S 15.1(10)
C1S C2S C3S C4S -33.6(10)
C2S C3S C4S O1S 36.7(8)
C1S O1S C4S C3S -26.7(8)
C8S O2S C5S C6S -26.9(14)
O2S C5S C6S C7S 18(2)
C5S C6S C7S C8S 1(2)
C6S C7S C8S O2S -20(2)
C5S O2S C8S C7S 28.5(13)
